data_1567104
loop_
_publ_author_name
'He, Wei'
'Tashiro, Shohei'
'Shionoya, Mitsuhiko'

_publ_section_title
;
 Highly selective acid-catalyzed olefin isomerization of limonene to
 terpinolene by kinetic suppression of overreactions in a confined space
 of porous metal--macrocycle frameworks
;
_journal_name_full 'Chemical Science'
_journal_paper_doi 10.1039/D2SC01561G
_journal_year 2022
_chemical_formula_moiety 'C42 H42 Cl6 N6 Pd3, C42 H41 Cl6 N6 Pd3, C2 H3 N, 0.866(O), 0.366(C6 H4 N O5 S)'
_chemical_formula_sum 'C88.2 H87.46 Cl12 N13.37 O2.7 Pd6 S0.37'
_chemical_formula_weight 2453.43
_space_group_crystal_system monoclinic
_space_group_IT_number 14
_space_group_name_Hall '-P 2ybc'
_space_group_name_H-M_alt 'P 1 21/c 1'
_atom_sites_solution_hydrogens geom
_audit_creation_date 2021-10-18
_audit_creation_method
;
Olex2 1.5
(compiled 2021.08.20 svn.r13c46975 for OlexSys, GUI svn.r6405)
;
_audit_update_record
;
2022-01-10 deposited with the CCDC.	2022-06-13 downloaded from the CCDC.
;
_cell_angle_alpha 90
_cell_angle_beta 90.5870(10)
_cell_angle_gamma 90
_cell_formula_units_Z 4
_cell_length_a 19.5405(2)
_cell_length_b 51.9315(5)
_cell_length_c 14.31520(10)
_cell_measurement_reflns_used 75684
_cell_measurement_temperature 93
_cell_measurement_theta_max 72.9120
_cell_measurement_theta_min 3.2280
_cell_volume 14525.8(2)
_computing_cell_refinement 'CrysAlisPro 1.171.39.46e (Rigaku OD, 2018)'
_computing_data_collection 'CrysAlisPro 1.171.39.46e (Rigaku OD, 2018)'
_computing_data_reduction 'CrysAlisPro 1.171.39.46e (Rigaku OD, 2018)'
_computing_molecular_graphics 'Olex2 1.5 (Dolomanov et al., 2009)'
_computing_publication_material 'Olex2 1.5 (Dolomanov et al., 2009)'
_computing_structure_refinement 'SHELXL 2018/3 (Sheldrick, 2015)'
_diffrn_ambient_temperature 93
_diffrn_detector 'CCD plate'
_diffrn_measured_fraction_theta_full 0.995
_diffrn_measured_fraction_theta_max 0.967
_diffrn_measurement_details
;
List of Runs (angles in degrees, time in seconds):

  # Type    Start    End  Width  t~exp~   \w     \q     \k     \f   Frames
#--------------------------------------------------------------------------
  1  \w     11.00  83.00   0.50    1.20    --    0.00  19.00 120.00  144
  2  \w    -23.00  17.00   0.50    1.20    --    0.00  77.00 150.00   80
  3  \w    -10.00  17.00   0.50    1.20    --    0.00 -57.00 -90.00   54
  4  \w    -19.00  89.00   0.50    1.20    --    0.00  57.00 -60.00  216
  5  \w    -16.00  41.00   0.50    1.20    --    0.00  57.00  60.00  114
  6  \w    -83.00 -57.00   0.50    1.20    --    0.00 -57.00 -90.00   52
  7  \w     14.00 101.00   0.50    4.80    --   92.10 -15.00 -60.00  174
  8  \w     22.00  50.00   0.50    4.80    --   92.10 -45.00-150.00   56
  9  \w    138.00 168.00   0.50    4.80    --   92.10  45.00 -30.00   60
 10  \w     83.00 176.00   0.50    4.80    --   92.10  15.00-180.00  186
 11  \w     70.00 122.00   0.50    4.80    --   92.10 -82.00  90.00  104
 12  \w     83.00 178.00   0.50    4.80    --   92.10  15.00 120.00  190
 13  \w     10.00 122.00   0.50    4.80    --   92.10 -82.00-150.00  224
 14  \w     43.00 116.00   0.50    4.80    --   92.10 -82.00 -30.00  146
 15  \w     12.00 107.00   0.50    4.80    --   92.10 -61.00 -30.00  190
 16  \w     66.00 115.00   0.50    4.80    --   92.10  77.00 -60.00   98
 17  \w     13.00 113.00   0.50    4.80    --   92.10 -61.00-150.00  200
 18  \w     35.00  66.00   0.50    4.80    --   92.10 -82.00  90.00   62
 19  \w      4.00  53.00   0.50    4.80    --   92.10 -15.00-120.00   98
 20  \w     71.00 181.00   0.50    4.80    --   92.10  61.00 -60.00  220
 21  \w      3.00  74.00   0.50    4.80    --   92.10 -77.00 150.00  142
 22  \w     48.00  74.00   0.50    4.80    --   92.10 -15.00-150.00   52
 23  \w     12.00  37.00   0.50    4.80    --   92.10 -15.00-150.00   50
;
_diffrn_measurement_device 'four-circle diffractometer'
_diffrn_measurement_device_type 'XtaLAB AFC12 (RINC): Kappa single'
_diffrn_measurement_method '\w scans'
_diffrn_orient_matrix_type 'CrysAlisPro convention (1999,Acta A55,543-557)'
_diffrn_orient_matrix_UB_11 -0.0290301000
_diffrn_orient_matrix_UB_12 0.0259442000
_diffrn_orient_matrix_UB_13 -0.0345248000
_diffrn_orient_matrix_UB_21 0.0676124000
_diffrn_orient_matrix_UB_22 0.0133626000
_diffrn_orient_matrix_UB_23 0.0275205000
_diffrn_orient_matrix_UB_31 0.0283084000
_diffrn_orient_matrix_UB_32 -0.0053565000
_diffrn_orient_matrix_UB_33 -0.0981320000
_diffrn_radiation_monochromator mirror
_diffrn_radiation_probe x-ray
_diffrn_radiation_type 'Cu K\a'
_diffrn_radiation_wavelength 1.54184
_diffrn_reflns_av_R_equivalents 0.0517
_diffrn_reflns_av_unetI/netI 0.0346
_diffrn_reflns_Laue_measured_fraction_full 0.995
_diffrn_reflns_Laue_measured_fraction_max 0.967
_diffrn_reflns_limit_h_max 23
_diffrn_reflns_limit_h_min -24
_diffrn_reflns_limit_k_max 63
_diffrn_reflns_limit_k_min -64
_diffrn_reflns_limit_l_max 16
_diffrn_reflns_limit_l_min -17
_diffrn_reflns_number 168241
_diffrn_reflns_point_group_measured_fraction_full 0.995
_diffrn_reflns_point_group_measured_fraction_max 0.967
_diffrn_reflns_theta_full 67.684
_diffrn_reflns_theta_max 74.322
_diffrn_reflns_theta_min 2.261
_diffrn_source 'Rotating-anode X-ray tube (dual wavelength)'
_diffrn_source_type 'Rigaku (Cu) X-ray DW Source'
_exptl_absorpt_coefficient_mu 8.234
_exptl_absorpt_correction_T_max 1.00000
_exptl_absorpt_correction_T_min 0.40031
_exptl_absorpt_correction_type multi-scan
_exptl_absorpt_process_details
;
CrysAlisPro 1.171.39.46e (Rigaku Oxford Diffraction, 2018)
Empirical absorption correction using spherical harmonics,
 implemented in SCALE3 ABSPACK scaling algorithm.
;
_exptl_crystal_colour 'clear yellowish yellow'
_exptl_crystal_colour_lustre clear
_exptl_crystal_colour_modifier yellowish
_exptl_crystal_colour_primary yellow
_exptl_crystal_density_diffrn 1.122
_exptl_crystal_description block
_exptl_crystal_F_000 4871
_exptl_crystal_size_max 0.22
_exptl_crystal_size_mid 0.15
_exptl_crystal_size_min 0.14
_refine_diff_density_max 4.108
_refine_diff_density_min -1.696
_refine_diff_density_rms 0.238
_refine_ls_extinction_coef 0.00026(4)
_refine_ls_extinction_expression Fc^*^=kFc[1+0.001xFc^2^\l^3^/sin(2\q)]^-1/4^
_refine_ls_extinction_method 'SHELXL-2018/3 (Sheldrick 2018)'
_refine_ls_goodness_of_fit_ref 1.665
_refine_ls_hydrogen_treatment constr
_refine_ls_matrix_type full
_refine_ls_number_parameters 1131
_refine_ls_number_reflns 28625
_refine_ls_number_restraints 491
_refine_ls_restrained_S_all 1.670
_refine_ls_R_factor_all 0.1377
_refine_ls_R_factor_gt 0.1209
_refine_ls_shift/su_max 0.001
_refine_ls_shift/su_mean 0.000
_refine_ls_structure_factor_coef Fsqd
_refine_ls_weighting_details 'w=1/[\s^2^(Fo^2^)+(0.2000P)^2^] where P=(Fo^2^+2Fc^2^)/3'
_refine_ls_weighting_scheme calc
_refine_ls_wR_factor_gt 0.3815
_refine_ls_wR_factor_ref 0.3983
_reflns_Friedel_coverage 0.000
_reflns_number_gt 21899
_reflns_number_total 28625
_reflns_threshold_expression 'I > 2\s(I)'
_cod_data_source_file d2sc01561g2.cif
_cod_data_source_block 2NBSA@MMF-CH3CN
_cod_original_formula_sum 'C88.20 H87.46 Cl12 N13.37 O2.70 Pd6 S0.37'
_cod_database_code 1567104
_shelx_shelxl_version_number 2018/3
_chemical_oxdiff_formula 'C100 H100 N12 Cl12 Pd6 O4 S'
_chemical_oxdiff_usercomment 97-5
_shelx_space_group_comment
;
The symmetry employed for this shelxl refinement is uniquely defined
by the following loop, which should always be used as a source of
symmetry information in preference to the above space-group names.
They are only intended as comments.
;
_shelx_estimated_absorpt_t_max 0.392
_shelx_estimated_absorpt_t_min 0.265
_olex2_refinement_description
;
1. Fixed Uiso
 At 1.2 times of:
  All C(H) groups, All C(H,H) groups, All N(H) groups
 At 1.5 times of:
  All C(H,H,H) groups
2. Restrained distances
 C67-C70
 1.5 with sigma of 0.02
 C6G-O4G
 2.7 with sigma of 0.02
 S1G-O4G
 1.45 with sigma of 0.02
 O3G-O4G
 2.4 with sigma of 0.02
 O4G-O5G
 2.4 with sigma of 0.02
 N10-C62
 1.7 with sigma of 0.02
 C50-C49
 1.5 with sigma of 0.02
 C2G-C1G = C6G-C5G = C4G-C3G
 1.43 with sigma of 0.02
 C71-N11
 1.55 with sigma of 0.02
 N11-C71
 1.5 with sigma of 0.01
 C62-N10
 1.5 with sigma of 0.02
 C2G-C1G
 1.55 with sigma of 0.02
 C63-N10
 1.55 with sigma of 0.02
 C1G-C6G
 1.55 with sigma of 0.02
 C5G-C4G
 1.55 with sigma of 0.02
 N10-C63
 1.5 with sigma of 0.01
 C4G-C3G
 1.55 with sigma of 0.02
 C2G-C3G
 1.55 with sigma of 0.02
 S1G-C6G
 1.8 with sigma of 0.02
 C6G-O5G
 2.7 with sigma of 0.02
 C6G-O3G
 2.7 with sigma of 0.02
 S1G-O5G
 1.5 with sigma of 0.02
 S1G-O3G
 1.45 with sigma of 0.02
 O3G-O5G
 2.4 with sigma of 0.02
 N9-C57
 1.5 with sigma of 0.02
 Pd06-C62
 2.9 with sigma of 0.02
 Pd06-C57
 2.9 with sigma of 0.02
 C62-C57
 1.4 with sigma of 0.02
 C63-C64
 1.5 with sigma of 0.02
 C64-C63
 1.5 with sigma of 0.01
 Pd06-C63
 -2.7 with sigma of 0.02
 N11-Pd05
 1.9 with sigma of 0.02
 C29-C34
 1.4 with sigma of 0.02
 C1G-S1G \\sim S1G-C5G
 with sigma of 0.02
 C2G-N1G \\sim N1G-C6G
 with sigma of 0.02
 C69-C63 \\sim C63-C65
 with sigma of 0.02
3. Restrained planarity
 S1G, N1G, C1G, C6G, C5G, C4G, C3G, C2G
 with sigma of 0.1
 C1G, N1G, O1G, O2G
 with sigma of 0.1
 C63, C68, C69, C64, C65, C66, C67, C70
 with sigma of 0.1
4. Rigid bond restraints
 Cl9, Pd06, Cl10, Cl11, Cl12, Pd05, Pd04, Cl8, Cl7, Cl3, Pd01, Cl4, Pd03, Cl6,
 Cl5, Cl2, Pd02, Cl1
 with sigma for 1-2 distances of 0.001 and sigma for 1-3 distances of 0.001
 C62, C61, C60, C57, C58, C59, N9, C56
 with sigma for 1-2 distances of 0.01 and sigma for 1-3 distances of 0.01
 N10
 with sigma for 1-2 distances of 0.00001 and sigma for 1-3 distances of 0.00001
5. Uiso/Uaniso restraints and constraints
C2G \\sim C3G \\sim C1G \\sim C65 \\sim C64 \\sim C62 \\sim C60 \\sim C59 \\sim
C58 \\sim C57: within 2A with sigma of 0.01 and sigma for terminal atoms of
0.02 within 2A
C6 \\sim C1 \\sim C2 \\sim C3 \\sim C4 \\sim C5: within 2A with sigma of 0.001
and sigma for terminal atoms of 0.0002 within 2A
C63 \\sim N10: within 2A with sigma of 0.0005 and sigma for terminal atoms of
0.001 within 2A
N10 \\sim C62 \\sim C57 \\sim C63 \\sim C61 \\sim C60 \\sim C59 \\sim C58 \\sim
N9 \\sim C76 \\sim C71 \\sim C72 \\sim C73 \\sim C74 \\sim C75 \\sim N11 \\sim
N12: within 2A with sigma of 0.001 and sigma for terminal atoms of 0.002 within
2A
C53 \\sim C54 \\sim C55: within 2A with sigma of 0.001 and sigma for terminal
atoms of 0.002 within 2A
Uanis(C63) \\sim Ueq: with sigma of 0.01 and sigma for terminal atoms of 0.02
Uanis(C71) \\sim Ueq, Uanis(C76) \\sim Ueq: with sigma of 0.1 and sigma for
terminal atoms of 0.2
Uanis(C64) \\sim Ueq, Uanis(N10) \\sim Ueq, Uanis(C65) \\sim Ueq: with sigma of
0.01 and sigma for terminal atoms of 0.2
Uanis(C69) \\sim Ueq, Uanis(N10) \\sim Ueq, Uanis(N9) \\sim Ueq, Uanis(C76)
\\sim Ueq: with sigma of 0.001 and sigma for terminal atoms of 0.002
6. Rigid body (RIGU) restrains
 O5G, O3G, O4G
 with sigma for 1-2 distances of 0.004 and sigma for 1-3 distances of 0.004
 C53, C56, C50, C49, C70, N11, N12, O4G, S1G, C6G, O3G, O5G, C1G, C5G, C2G,
 N1G, C4G, C3G, O1G, O2G, C63, C64, C65, C66, C67, C70, C68, C69
 with sigma for 1-2 distances of 0.001 and sigma for 1-3 distances of 0.001
 C72, C73, C74, C75, C70, C76, C71, Cl12, Cl11, Cl8, Cl7
 with sigma for 1-2 distances of 0.0001 and sigma for 1-3 distances of 0.0001
 N10, N8, N7, C62, C61, C60, C59, C58, C57, N9
 with sigma for 1-2 distances of 0.00001 and sigma for 1-3 distances of 0.00001
7. Others
 Sof(O6G)=Sof(C1G)=Sof(C6G)=Sof(C5G)=Sof(H5G)=Sof(C4G)=Sof(H4G)=Sof(C3G)=
 Sof(H3G)=Sof(C2G)=Sof(H2G)=Sof(S1G)=Sof(O1G)=Sof(N1G)=Sof(O2G)=Sof(O4G)=
 Sof(O3G)=Sof(O5G)=FVAR(1)
 Fixed Sof: O7G(0.5)
8.a Ternary CH refined with riding coordinates:
 N4(H4), N5(H5), N2(H2), N3(H3), N6(H6), N7(H7), N1(H1), N8(H8), N12(H12A),
 N11(H11), N9(H9A), N10(H10A)
8.b Secondary CH2 refined with riding coordinates:
 C21(H21A,H21B), C7(H7A,H7B), C42(H42A,H42B), C35(H35A,H35B), C14(H14A,H14B),
 C28(H28A,H28B), C49(H49A,H49B), C84(H84A,H84B), C77(H77A,H77B), C70(H70A,H70B),
  C56(H56A,H56B), C63(H63A,H63B)
8.c Aromatic/amide H refined with riding coordinates:
 C26(H26), C40(H40), C23(H23), C16(H16), C27(H27), C10(H10), C13(H13),
 C41(H41), C9(H9), C44(H44), C12(H12), C24(H24), C37(H37), C19(H19), C38(H38),
 C18(H18), C17(H17), C82(H82), C30(H30), C45(H45), C79(H79), C80(H80), C33(H33),
  C2(H2A), C47(H47), C5(H5A), C83(H83), C31(H31), C46(H46), C3(H3A), C32(H32),
 C51(H51), C52(H52), C54(H54), C55(H55), C4(H4A), C66(H66), C68(H68), C69(H69),
 C58(H58), C59(H59), C60(H60), C61(H61), C5G(H5G), C4G(H4G), C3G(H3G), C2G(H2G),
  C72(H72), C73(H73), C74(H74), C75(H75)
8.d Fitted hexagon refined as free rotating group:
 C50(C51,C52,C53,C54,C55), C66(C67,C68,C69,C64,C65), C62(C57,C58,C59,C60,C61),
 C1G(C6G,C5G,C4G,C3G,C2G), C71(C72,C73,C74,C75,C76)
8.e Idealised Me refined with riding coordinates:
 C8G(H8GA,H8GB,H8GC)
;
_olex2_submission_special_instructions 'No special instructions were received'
_oxdiff_exptl_absorpt_empirical_details
;
Empirical correction (ABSPACK) includes:
- Absorption correction using spherical harmonics
- Frame scaling
;
_oxdiff_exptl_absorpt_empirical_full_max 2.255
_oxdiff_exptl_absorpt_empirical_full_min 0.651
_publcif_funding_html
;
;

loop_
_space_group_symop_operation_xyz
'x, y, z'
'-x, y+1/2, -z+1/2'
'-x, -y, -z'
'x, -y-1/2, z-1/2'

loop_
_atom_site_label
_atom_site_type_symbol
_atom_site_fract_x
_atom_site_fract_y
_atom_site_fract_z
_atom_site_U_iso_or_equiv
_atom_site_adp_type
_atom_site_occupancy
_atom_site_site_symmetry_order
_atom_site_calc_flag
_atom_site_refinement_flags_posn
_atom_site_refinement_flags_adp
_atom_site_refinement_flags_occupancy
_atom_site_disorder_assembly
_atom_site_disorder_group
Pd01 Pd 0.58136(3) 0.48812(2) 0.51137(4) 0.0472(2) Uani 1 1 d . U . . .
Pd02 Pd 1.03176(3) 0.48632(2) 0.32613(5) 0.0557(2) Uani 1 1 d . U . . .
Pd03 Pd 0.71120(3) 0.52176(2) -0.09812(4) 0.0588(2) Uani 1 1 d . U . . .
Pd04 Pd 0.43200(4) 0.42314(2) 0.78347(5) 0.0664(3) Uani 1 1 d . U . . .
Pd05 Pd 0.19834(7) 0.33712(2) 0.26812(12) 0.1258(5) Uani 1 1 d D U . . .
Pd06 Pd 0.34070(15) 0.25317(3) 0.73199(19) 0.1993(12) Uani 1 1 d D U . . .
Cl4 Cl 0.57983(10) 0.53210(4) 0.48531(14) 0.0524(4) Uani 1 1 d . U . . .
Cl3 Cl 0.57770(11) 0.49226(5) 0.67147(13) 0.0556(5) Uani 1 1 d . U . . .
Cl2 Cl 1.00376(13) 0.52562(5) 0.38967(16) 0.0645(5) Uani 1 1 d . U . . .
Cl1 Cl 1.12556(11) 0.50291(6) 0.25067(16) 0.0643(6) Uani 1 1 d . U . . .
Cl7 Cl 0.52746(14) 0.41558(6) 0.69566(18) 0.0712(6) Uani 1 1 d . U . . .
Cl6 Cl 0.78906(13) 0.55379(6) -0.06562(17) 0.0697(6) Uani 1 1 d . U . . .
Cl5 Cl 0.62621(13) 0.55026(6) -0.13295(19) 0.0754(7) Uani 1 1 d . U . . .
Cl8 Cl 0.49271(17) 0.42485(7) 0.92177(19) 0.0890(9) Uani 1 1 d . U . . .
Cl12 Cl 0.0897(3) 0.34885(11) 0.2351(6) 0.177(3) Uani 1 1 d . U . . .
N4 N 0.5719(3) 0.48112(15) 0.3723(5) 0.0492(16) Uani 1 1 d . . . . .
H4 H 0.533354 0.491931 0.347707 0.059 Uiso 1 1 calc R U . . .
Cl11 Cl 0.1618(3) 0.29712(10) 0.3080(8) 0.213(4) Uani 1 1 d . U . . .
Cl10 Cl 0.3418(6) 0.21407(11) 0.6539(7) 0.242(4) Uani 1 1 d . U . . .
C34 C 0.7577(4) 0.46830(18) -0.1098(5) 0.0457(18) Uani 1 1 d D . . . .
N5 N 0.6526(4) 0.49079(19) -0.1326(5) 0.064(2) Uani 1 1 d . . . . .
H5 H 0.638049 0.493980 -0.198828 0.077 Uiso 1 1 calc R U . . .
C6 C 0.9694(6) 0.4417(2) 0.3919(8) 0.0727(12) Uani 1 1 d . U . . .
N2 N 0.9505(4) 0.46941(17) 0.3928(6) 0.0594(19) Uani 1 1 d . . . . .
H2 H 0.951954 0.475260 0.459345 0.071 Uiso 1 1 calc R U . . .
N3 N 0.5890(3) 0.44875(15) 0.5231(5) 0.0490(16) Uani 1 1 d . . . . .
H3 H 0.554388 0.443802 0.570773 0.059 Uiso 1 1 calc R U . . .
N6 N 0.7822(4) 0.49445(19) -0.0643(5) 0.064(2) Uani 1 1 d . . . . .
H6 H 0.827271 0.499433 -0.091417 0.076 Uiso 1 1 calc R U . . .
N7 N 0.3726(4) 0.42332(17) 0.6642(5) 0.0602(19) Uani 1 1 d . . . . .
H7 H 0.394648 0.434919 0.617558 0.072 Uiso 1 1 calc R U . . .
N1 N 1.0491(4) 0.45040(17) 0.2740(5) 0.060(2) Uani 1 1 d . . . . .
H1 H 1.098023 0.446326 0.288878 0.072 Uiso 1 1 calc R U . . .
N8 N 0.3417(5) 0.4284(2) 0.8518(6) 0.081(3) Uani 1 1 d . . . . .
H8 H 0.348129 0.443514 0.894201 0.097 Uiso 1 1 calc R U . . .
C8 C 0.8243(4) 0.4688(2) 0.4040(7) 0.059(2) Uani 1 1 d . . . . .
C26 C 0.5866(5) 0.5089(2) 0.0757(6) 0.061(3) Uani 1 1 d . . . . .
H26 H 0.569396 0.523861 0.045220 0.073 Uiso 1 1 calc R U . . .
C39 C 0.9761(4) 0.4589(2) 0.1367(6) 0.059(2) Uani 1 1 d . . . . .
C40 C 0.9738(5) 0.4839(2) 0.1097(6) 0.065(3) Uani 1 1 d . . . . .
H40 H 1.014718 0.493754 0.112419 0.078 Uiso 1 1 calc R U . . .
C23 C 0.6402(4) 0.4658(2) 0.1659(6) 0.054(2) Uani 1 1 d . . . . .
H23 H 0.658540 0.450927 0.195658 0.065 Uiso 1 1 calc R U . . .
C43 C 0.3052(5) 0.4342(2) 0.6882(6) 0.059(2) Uani 1 1 d . . . . .
C22 C 0.6269(4) 0.4878(2) 0.2165(6) 0.056(2) Uani 1 1 d . . . . .
C21 C 0.6360(4) 0.4885(2) 0.3195(5) 0.053(2) Uani 1 1 d . . . . .
H21A H 0.650106 0.506018 0.338458 0.064 Uiso 1 1 calc R U . . .
H21B H 0.673319 0.476496 0.337336 0.064 Uiso 1 1 calc R U . . .
C15 C 0.5640(4) 0.4375(2) 0.4349(6) 0.053(2) Uani 1 1 d . . . . .
C16 C 0.5505(5) 0.4119(2) 0.4259(7) 0.062(2) Uani 1 1 d . . . . .
H16 H 0.560480 0.400347 0.475807 0.075 Uiso 1 1 calc R U . . .
C25 C 0.5987(4) 0.4872(2) 0.0246(6) 0.053(2) Uani 1 1 d . . . . .
C20 C 0.5526(4) 0.45448(19) 0.3613(6) 0.054(2) Uani 1 1 d . . . . .
C27 C 0.5991(5) 0.5095(2) 0.1714(6) 0.058(2) Uani 1 1 d . . . . .
H27 H 0.588800 0.524576 0.206276 0.069 Uiso 1 1 calc R U . . .
C36 C 0.8531(5) 0.4809(2) 0.0765(6) 0.064(3) Uani 1 1 d . . . . .
C7 C 0.8841(5) 0.4784(2) 0.3514(7) 0.061(2) Uani 1 1 d . . . . .
H7A H 0.883292 0.497446 0.350872 0.074 Uiso 1 1 calc R U . . .
H7B H 0.880592 0.472376 0.285911 0.074 Uiso 1 1 calc R U . . .
C10 C 0.7523(5) 0.4691(2) 0.5410(6) 0.060(2) Uani 1 1 d . . . . .
H10 H 0.742024 0.476360 0.600152 0.072 Uiso 1 1 calc R U . . .
C29 C 0.6931(4) 0.4675(2) -0.1364(5) 0.057(2) Uani 1 1 d D . . . .
C13 C 0.7861(5) 0.4469(2) 0.3703(7) 0.061(2) Uani 1 1 d . . . . .
H13 H 0.798044 0.439006 0.312893 0.073 Uiso 1 1 calc R U . . .
N2G N 1.1657(5) 0.4465(2) 0.4066(7) 0.079(3) Uani 1 1 d . . . . .
C41 C 0.9140(5) 0.4959(2) 0.0780(6) 0.066(3) Uani 1 1 d . . . . .
H41 H 0.913946 0.513328 0.058280 0.079 Uiso 1 1 calc R U . . .
C11 C 0.7134(4) 0.44809(19) 0.5048(6) 0.052(2) Uani 1 1 d . . . . .
C7G C 1.2156(5) 0.4566(2) 0.3773(7) 0.061(2) Uani 1 1 d . . . . .
C9 C 0.8055(5) 0.4787(2) 0.4879(7) 0.060(2) Uani 1 1 d . . . . .
H9 H 0.830300 0.493126 0.511451 0.072 Uiso 1 1 calc R U . . .
C44 C 0.2602(5) 0.4437(2) 0.6208(7) 0.062(2) Uani 1 1 d . . . . .
H44 H 0.272197 0.442594 0.556823 0.075 Uiso 1 1 calc R U . . .
C42 C 1.0410(5) 0.4472(3) 0.1714(7) 0.073(3) Uani 1 1 d . . . . .
H42A H 1.041309 0.428599 0.155813 0.088 Uiso 1 1 calc R U . . .
H42B H 1.080154 0.455361 0.139579 0.088 Uiso 1 1 calc R U . . .
C35 C 0.7888(4) 0.4937(3) 0.0417(6) 0.066(3) Uani 1 1 d . . . . .
H35A H 0.787521 0.511587 0.065777 0.079 Uiso 1 1 calc R U . . .
H35B H 0.748869 0.484463 0.067278 0.079 Uiso 1 1 calc R U . . .
C12 C 0.7339(5) 0.4377(2) 0.4198(7) 0.061(2) Uani 1 1 d . . . . .
H12 H 0.709443 0.423346 0.395769 0.073 Uiso 1 1 calc R U . . .
C24 C 0.6258(5) 0.4659(2) 0.0674(6) 0.061(2) Uani 1 1 d . . . . .
H24 H 0.635197 0.450930 0.031409 0.074 Uiso 1 1 calc R U . . .
C37 C 0.8554(5) 0.4555(2) 0.1049(7) 0.064(3) Uani 1 1 d . . . . .
H37 H 0.814993 0.445327 0.104432 0.077 Uiso 1 1 calc R U . . .
C8G C 1.2776(5) 0.4689(2) 0.3454(7) 0.063(2) Uani 1 1 d . . . . .
H8GA H 1.278034 0.468984 0.276925 0.095 Uiso 1 1 calc R U . . .
H8GB H 1.317520 0.459482 0.369155 0.095 Uiso 1 1 calc R U . . .
H8GC H 1.279096 0.486697 0.368409 0.095 Uiso 1 1 calc R U . . .
C81 C 0.3295(6) 0.3960(2) 0.5333(7) 0.066(3) Uani 1 1 d . . . . .
C19 C 0.5203(5) 0.4456(2) 0.2807(6) 0.060(2) Uani 1 1 d . . . . .
H19 H 0.507909 0.457354 0.232601 0.072 Uiso 1 1 calc R U . . .
C48 C 0.2893(5) 0.4356(2) 0.7820(7) 0.066(3) Uani 1 1 d . . . . .
C14 C 0.6541(5) 0.4384(2) 0.5583(6) 0.056(2) Uani 1 1 d . . . . .
H14A H 0.652942 0.419409 0.554692 0.067 Uiso 1 1 calc R U . . .
H14B H 0.659880 0.443305 0.624760 0.067 Uiso 1 1 calc R U . . .
C38 C 0.9161(6) 0.4450(3) 0.1336(7) 0.070(3) Uani 1 1 d . . . . .
H38 H 0.916945 0.427488 0.152174 0.083 Uiso 1 1 calc R U . . .
C18 C 0.5063(5) 0.4203(2) 0.2707(8) 0.071(3) Uani 1 1 d . . . . .
H18 H 0.485711 0.414291 0.214456 0.085 Uiso 1 1 calc R U . . .
C28 C 0.5861(5) 0.4877(2) -0.0798(7) 0.066(3) Uani 1 1 d . . . . .
H28A H 0.555084 0.502194 -0.095613 0.079 Uiso 1 1 calc R U . . .
H28B H 0.563425 0.471526 -0.099254 0.079 Uiso 1 1 calc R U . . .
C17 C 0.5220(5) 0.4028(2) 0.3426(8) 0.068(3) Uani 1 1 d . . . . .
H17 H 0.513290 0.384935 0.334524 0.082 Uiso 1 1 calc R U . . .
C82 C 0.2615(6) 0.3872(2) 0.5253(8) 0.071(3) Uani 1 1 d . . . . .
H82 H 0.239304 0.381073 0.579787 0.085 Uiso 1 1 calc R U . . .
C30 C 0.6676(6) 0.4440(3) -0.1730(7) 0.073(3) Uani 1 1 d . . . . .
H30 H 0.621551 0.442561 -0.194062 0.088 Uiso 1 1 calc R U . . .
N12 N 0.2326(6) 0.3708(2) 0.2133(9) 0.0958(13) Uani 1 1 d . U . . .
H12A H 0.207441 0.373204 0.152835 0.115 Uiso 1 1 calc R U . . .
C1 C 1.0076(6) 0.4317(2) 0.3278(8) 0.0732(12) Uani 1 1 d . U . . .
C45 C 0.1983(6) 0.4548(3) 0.6448(8) 0.077(3) Uani 1 1 d . . . . .
H45 H 0.167830 0.461981 0.599651 0.092 Uiso 1 1 calc R U . . .
C79 C 0.3268(6) 0.4041(2) 0.3663(8) 0.065(2) Uani 1 1 d . . . . .
H79 H 0.348862 0.410408 0.312041 0.078 Uiso 1 1 calc R U . . .
C80 C 0.3616(6) 0.4043(2) 0.4499(7) 0.065(2) Uani 1 1 d . . . . .
H80 H 0.407724 0.409969 0.452105 0.078 Uiso 1 1 calc R U . . .
C33 C 0.8028(6) 0.4482(3) -0.1088(8) 0.076(3) Uani 1 1 d . . . . .
H33 H 0.848354 0.449542 -0.085563 0.091 Uiso 1 1 calc R U . . .
C2 C 1.0161(6) 0.4055(2) 0.3187(9) 0.0741(12) Uani 1 1 d . U . . .
H2A H 1.047029 0.398650 0.274402 0.089 Uiso 1 1 calc R U . . .
C47 C 0.2251(6) 0.4464(3) 0.8074(8) 0.082(4) Uani 1 1 d . . . . .
H47 H 0.212707 0.447496 0.871221 0.098 Uiso 1 1 calc R U . . .
C5 C 0.9256(6) 0.4255(2) 0.4510(9) 0.0737(12) Uani 1 1 d . U . . .
H5A H 0.893180 0.432345 0.493257 0.088 Uiso 1 1 calc R U . . .
C83 C 0.2255(7) 0.3871(2) 0.4411(9) 0.077(3) Uani 1 1 d . . . . .
H83 H 0.178966 0.381847 0.438670 0.093 Uiso 1 1 calc R U . . .
C49 C 0.3194(8) 0.4056(2) 0.9130(8) 0.089(4) Uani 1 1 d D . . . .
H49A H 0.347476 0.405296 0.970934 0.107 Uiso 1 1 calc R U . . .
H49B H 0.270956 0.407895 0.930748 0.107 Uiso 1 1 calc R U . . .
C84 C 0.3673(6) 0.3973(2) 0.6232(7) 0.067(3) Uani 1 1 d . . . . .
H84A H 0.344435 0.385883 0.668644 0.080 Uiso 1 1 calc R U . . .
H84B H 0.414107 0.390537 0.613778 0.080 Uiso 1 1 calc R U . . .
C31 C 0.7088(7) 0.4246(3) -0.1769(8) 0.076(3) Uani 1 1 d . . . . .
H31 H 0.691899 0.409030 -0.203155 0.091 Uiso 1 1 calc R U . . .
C78 C 0.2595(6) 0.3949(2) 0.3588(8) 0.073(3) Uani 1 1 d . . . . .
C46 C 0.1839(8) 0.4547(3) 0.7429(9) 0.096(4) Uani 1 1 d . . . . .
H46 H 0.140745 0.461217 0.761916 0.115 Uiso 1 1 calc R U . . .
C3 C 0.9781(6) 0.3891(2) 0.3764(8) 0.0747(12) Uani 1 1 d . U . . .
H3A H 0.982515 0.371001 0.370265 0.090 Uiso 1 1 calc R U . . .
C32 C 0.7743(8) 0.4250(3) -0.1463(9) 0.088(4) Uani 1 1 d . . . . .
H32 H 0.801543 0.409876 -0.149552 0.106 Uiso 1 1 calc R U . . .
C50 C 0.3270(6) 0.38179(15) 0.8644(6) 0.098(4) Uani 1 1 d DG . . . .
C51 C 0.2720(5) 0.3715(2) 0.8149(8) 0.111(6) Uani 1 1 d G . . . .
H51 H 0.229654 0.380450 0.812254 0.134 Uiso 1 1 calc R U . . .
C52 C 0.2788(6) 0.3480(2) 0.7693(7) 0.117(6) Uani 1 1 d G . . . .
H52 H 0.241212 0.340934 0.735464 0.140 Uiso 1 1 calc R U . . .
C53 C 0.3408(7) 0.33485(15) 0.7732(7) 0.112(3) Uani 1 1 d G U . . .
C54 C 0.3958(5) 0.34517(19) 0.8227(8) 0.112(3) Uani 1 1 d G U . . .
H54 H 0.438153 0.336187 0.825407 0.134 Uiso 1 1 calc R U . . .
C55 C 0.3890(6) 0.3686(2) 0.8684(7) 0.112(3) Uani 1 1 d G U . . .
H55 H 0.426597 0.375702 0.902199 0.134 Uiso 1 1 calc R U . . .
C4 C 0.9364(6) 0.3987(2) 0.4389(9) 0.0745(12) Uani 1 1 d . U . . .
H4A H 0.912322 0.387114 0.477884 0.089 Uiso 1 1 calc R U . . .
C77 C 0.2206(9) 0.3941(3) 0.2684(10) 0.098(5) Uani 1 1 d . . . . .
H77A H 0.171111 0.395381 0.281633 0.118 Uiso 1 1 calc R U . . .
H77B H 0.233430 0.409269 0.230612 0.118 Uiso 1 1 calc R U . . .
N11 N 0.2959(5) 0.3290(2) 0.2965(8) 0.0962(13) Uani 1 1 d D U . . .
H11 H 0.303582 0.310969 0.274911 0.115 Uiso 1 1 calc R U . . .
C70 C 0.3233(9) 0.3304(3) 0.3957(11) 0.112(3) Uani 1 1 d D . . . .
H70A H 0.315628 0.348004 0.420058 0.135 Uiso 1 1 calc R U . . .
H70B H 0.373262 0.327379 0.394859 0.135 Uiso 1 1 calc R U . . .
N9 N 0.3332(8) 0.2869(4) 0.7951(13) 0.148(2) Uani 1 1 d D U . . .
H9A H 0.366571 0.287434 0.848476 0.178 Uiso 1 1 calc R U . . .
C56 C 0.3456(14) 0.3095(4) 0.733(2) 0.163(8) Uani 1 1 d . U . . .
H56A H 0.391948 0.307595 0.706185 0.196 Uiso 1 1 calc R U . . .
H56B H 0.312527 0.308493 0.679994 0.196 Uiso 1 1 calc R U . . .
Cl9 Cl 0.4561(9) 0.2561(4) 0.7368(14) 0.359(7) Uani 1 1 d . U . . .
C66 C 0.3166(6) 0.2861(2) 0.4646(10) 0.140(6) Uani 1 1 d G . . . .
H66 H 0.355506 0.281853 0.428593 0.168 Uiso 1 1 calc R U . . .
C67 C 0.2906(7) 0.3111(2) 0.4624(8) 0.122(4) Uani 1 1 d DG . . . .
C68 C 0.2336(7) 0.31734(18) 0.5151(10) 0.148(7) Uani 1 1 d G . . . .
H68 H 0.215896 0.334363 0.513595 0.178 Uiso 1 1 calc R U . . .
C69 C 0.2027(6) 0.2987(2) 0.5701(9) 0.136(3) Uani 1 1 d DG U . . .
H69 H 0.163740 0.302994 0.606149 0.164 Uiso 1 1 calc R U . . .
C64 C 0.2286(6) 0.2738(2) 0.5723(8) 0.149(4) Uani 1 1 d DG U . . .
C65 C 0.2856(7) 0.26751(18) 0.5196(10) 0.143(4) Uani 1 1 d DG U . . .
C63 C 0.1935(8) 0.2535(3) 0.6306(11) 0.147(2) Uani 1 1 d D U . . .
H63A H 0.147509 0.259388 0.649852 0.176 Uiso 1 1 calc R U . . .
H63B H 0.188791 0.237166 0.595588 0.176 Uiso 1 1 calc R U . . .
C62 C 0.2127(7) 0.2721(3) 0.7950(9) 0.148(2) Uani 1 1 d DG U . . .
C57 C 0.2613(6) 0.2887(3) 0.8329(11) 0.148(2) Uani 1 1 d DG U . . .
C58 C 0.2442(7) 0.3047(2) 0.9068(10) 0.148(2) Uani 1 1 d G U . . .
H58 H 0.277446 0.316067 0.932709 0.178 Uiso 1 1 calc R U . . .
C59 C 0.1785(8) 0.3041(3) 0.9429(9) 0.148(2) Uani 1 1 d G U . . .
H59 H 0.166752 0.315046 0.993431 0.178 Uiso 1 1 calc R U . . .
C60 C 0.1298(6) 0.2875(3) 0.9050(10) 0.148(2) Uani 1 1 d G U . . .
H60 H 0.084884 0.287056 0.929655 0.178 Uiso 1 1 calc R U . . .
C61 C 0.1469(6) 0.2715(3) 0.8310(10) 0.148(2) Uani 1 1 d G U . . .
H61 H 0.113709 0.260087 0.805157 0.178 Uiso 1 1 calc R U . . .
O6G O 0.1663(13) 0.3817(6) 0.030(2) 0.109(10) Uani 0.366(11) 1 d . . P . .
C1G C -0.0248(10) 0.4126(4) -0.1587(13) 0.119(7) Uani 0.366(11) 1 d DG U P . .
C6G C -0.0374(9) 0.3870(3) -0.1360(13) 0.141(10) Uani 0.366(11) 1 d DG . P . .
C5G C -0.0777(14) 0.3718(4) -0.1946(17) 0.19(3) Uani 0.366(11) 1 d DG . P . .
H5G H -0.086247 0.354342 -0.179037 0.222 Uiso 0.366(11) 1 calc R U P . .
C4G C -0.1054(14) 0.3822(6) -0.2760(16) 0.144(15) Uani 0.366(11) 1 d DG . P . .
H4G H -0.133003 0.371865 -0.316095 0.172 Uiso 0.366(11) 1 calc R U P . .
C3G C -0.0929(13) 0.4078(6) -0.2988(14) 0.125(8) Uani 0.366(11) 1 d DG U P . .
H3G H -0.111891 0.414921 -0.354434 0.149 Uiso 0.366(11) 1 calc R U P . .
C2G C -0.0526(13) 0.4230(4) -0.2402(15) 0.119(7) Uani 0.366(11) 1 d DG U P . .
H2G H -0.044024 0.440454 -0.255716 0.143 Uiso 0.366(11) 1 calc R U P . .
S1G S -0.0017(8) 0.3732(3) -0.0279(12) 0.155(7) Uani 0.366(11) 1 d D . P . .
O1G O -0.0079(17) 0.4486(6) -0.073(2) 0.114(8) Uani 0.366(11) 1 d . . P . .
N1G N 0.016(2) 0.4282(7) -0.100(2) 0.132(9) Uani 0.366(11) 1 d D . P . .
O2G O 0.0722(18) 0.4211(6) -0.086(2) 0.121(9) Uani 0.366(11) 1 d . . P . .
O4G O 0.0663(11) 0.3631(6) -0.051(2) 0.158(10) Uani 0.366(11) 1 d D . P . .
O3G O 0.0005(17) 0.3917(6) 0.0449(18) 0.182(15) Uani 0.366(11) 1 d D . P . .
O5G O -0.0457(15) 0.3506(5) -0.001(2) 0.193(14) Uani 0.366(11) 1 d D . P . .
O7G O 0.0867(13) 0.4161(7) 0.568(2) 0.180(16) Uani 0.5 1 d . . P . .
C71 C 0.3345(5) 0.34621(17) 0.2303(6) 0.0954(12) Uani 1 1 d DG U . . .
C72 C 0.4036(5) 0.34170(15) 0.2143(7) 0.0956(12) Uani 1 1 d G U . . .
H72 H 0.425460 0.327154 0.241521 0.115 Uiso 1 1 calc R U . A -1
C73 C 0.4405(4) 0.35848(18) 0.1584(7) 0.0956(12) Uani 1 1 d G U . . .
H73 H 0.487692 0.355401 0.147503 0.115 Uiso 1 1 calc R U . . .
C74 C 0.4085(5) 0.37977(17) 0.1186(6) 0.0957(12) Uani 1 1 d G U . . .
H74 H 0.433746 0.391235 0.080420 0.115 Uiso 1 1 calc R U . . .
C75 C 0.3395(5) 0.38427(16) 0.1346(7) 0.0956(12) Uani 1 1 d G U . . .
H75 H 0.317568 0.398821 0.107354 0.115 Uiso 1 1 calc R U . . .
C76 C 0.3025(4) 0.36749(19) 0.1904(7) 0.0957(12) Uani 1 1 d G U . . .
N10 N 0.2399(9) 0.2504(3) 0.7131(10) 0.147(2) Uani 1 1 d D U . . .
H10A H 0.227753 0.233177 0.739486 0.176 Uiso 1 1 calc R U . . .

loop_
_atom_site_aniso_label
_atom_site_aniso_U_11
_atom_site_aniso_U_22
_atom_site_aniso_U_33
_atom_site_aniso_U_23
_atom_site_aniso_U_13
_atom_site_aniso_U_12
Pd01 0.0369(3) 0.0807(4) 0.0240(3) 0.0050(2) 0.0013(2) 0.0012(3)
Pd02 0.0389(4) 0.0896(5) 0.0385(4) 0.0024(3) 0.0006(3) 0.0072(3)
Pd03 0.0440(4) 0.1030(6) 0.0294(3) 0.0007(3) 0.0021(3) 0.0035(3)
Pd04 0.0669(5) 0.0945(6) 0.0380(4) 0.0121(3) 0.0057(3) 0.0037(4)
Pd05 0.1029(9) 0.0896(7) 0.1857(15) -0.0486(8) 0.0400(9) -0.0178(6)
Pd06 0.257(3) 0.1070(11) 0.236(2) 0.0527(12) 0.123(2) 0.0402(13)
Cl4 0.0421(10) 0.0810(9) 0.0341(9) 0.0056(8) -0.0007(7) -0.0006(9)
Cl3 0.0480(11) 0.0950(15) 0.0239(7) 0.0046(7) -0.0004(7) 0.0041(9)
Cl2 0.0592(12) 0.0877(12) 0.0467(12) 0.0036(9) 0.0059(9) 0.0087(10)
Cl1 0.0428(10) 0.1032(17) 0.0470(12) 0.0029(10) 0.0032(7) 0.0014(9)
Cl7 0.0634(12) 0.0989(18) 0.0514(11) 0.0173(12) 0.0094(9) 0.0009(12)
Cl6 0.0526(11) 0.1092(17) 0.0474(12) -0.0040(12) 0.0057(9) -0.0032(10)
Cl5 0.0526(11) 0.1109(19) 0.0626(15) 0.0048(13) -0.0022(11) 0.0123(10)
Cl8 0.084(2) 0.138(3) 0.0446(10) 0.0151(14) -0.0048(10) 0.0005(17)
Cl12 0.101(2) 0.135(3) 0.295(8) -0.091(4) 0.024(3) -0.009(2)
N4 0.034(3) 0.081(5) 0.032(3) 0.004(3) -0.003(3) 0.002(3)
Cl11 0.147(4) 0.094(2) 0.401(12) -0.035(3) 0.123(5) -0.024(2)
Cl10 0.359(11) 0.098(3) 0.273(8) 0.052(2) 0.188(8) 0.064(4)
C34 0.030(4) 0.086(6) 0.022(3) 0.008(3) 0.014(3) 0.012(3)
N5 0.052(4) 0.117(7) 0.023(3) 0.010(4) 0.000(3) 0.011(4)
C6 0.064(3) 0.085(3) 0.069(3) 0.006(2) 0.000(2) 0.005(2)
N2 0.046(4) 0.086(5) 0.046(4) 0.004(4) 0.000(3) 0.014(4)
N3 0.038(3) 0.076(5) 0.032(3) 0.005(3) 0.000(3) 0.004(3)
N6 0.042(4) 0.118(7) 0.031(4) -0.002(4) 0.000(3) 0.004(4)
N7 0.064(5) 0.081(5) 0.035(4) 0.003(3) 0.014(3) 0.000(4)
N1 0.033(4) 0.097(6) 0.050(4) -0.001(4) 0.001(3) 0.010(3)
N8 0.085(7) 0.124(8) 0.034(4) 0.009(4) 0.008(4) 0.017(6)
C8 0.035(4) 0.095(7) 0.045(5) 0.015(4) -0.003(4) 0.004(4)
C26 0.040(5) 0.109(8) 0.034(4) 0.011(4) 0.003(4) 0.008(4)
C39 0.035(4) 0.104(7) 0.037(4) -0.010(4) -0.002(3) 0.004(4)
C40 0.049(5) 0.112(8) 0.034(5) 0.004(5) 0.003(4) -0.003(5)
C23 0.042(4) 0.084(6) 0.037(4) 0.005(4) 0.006(3) 0.006(4)
C43 0.049(5) 0.087(6) 0.042(5) 0.011(4) 0.013(4) 0.009(4)
C22 0.037(4) 0.107(7) 0.025(4) 0.008(4) 0.000(3) -0.006(4)
C21 0.043(4) 0.095(7) 0.022(4) 0.006(4) 0.006(3) -0.002(4)
C15 0.033(4) 0.088(6) 0.039(4) 0.003(4) 0.001(3) 0.004(4)
C16 0.043(5) 0.087(7) 0.057(6) 0.004(5) 0.005(4) 0.002(4)
C25 0.029(4) 0.094(7) 0.037(4) -0.001(4) -0.002(3) -0.001(4)
C20 0.042(4) 0.077(6) 0.043(5) 0.009(4) 0.003(4) 0.002(4)
C27 0.047(5) 0.097(7) 0.029(4) 0.003(4) -0.001(4) 0.001(4)
C36 0.035(4) 0.124(9) 0.033(4) 0.001(5) -0.002(3) -0.004(5)
C7 0.039(5) 0.090(7) 0.055(6) 0.005(5) 0.003(4) 0.008(4)
C10 0.047(5) 0.101(7) 0.033(4) 0.000(4) 0.006(4) 0.013(5)
C29 0.042(4) 0.109(7) 0.021(4) 0.004(4) -0.001(3) 0.006(4)
C13 0.046(5) 0.091(7) 0.045(5) -0.008(4) 0.012(4) 0.009(4)
N2G 0.065(6) 0.104(7) 0.068(6) 0.019(5) -0.014(5) -0.002(5)
C41 0.050(5) 0.109(8) 0.038(5) 0.007(5) -0.005(4) -0.011(5)
C11 0.036(4) 0.081(6) 0.039(4) 0.010(4) -0.001(3) 0.003(4)
C7G 0.054(5) 0.084(6) 0.044(5) 0.000(4) 0.000(4) 0.012(5)
C9 0.048(5) 0.078(6) 0.054(6) -0.001(4) 0.000(4) 0.000(4)
C44 0.063(6) 0.081(6) 0.043(5) 0.000(4) 0.000(4) 0.002(5)
C42 0.045(5) 0.133(10) 0.042(5) -0.007(5) 0.009(4) 0.015(5)
C35 0.032(4) 0.132(9) 0.035(4) -0.004(5) -0.010(3) 0.010(5)
C12 0.039(4) 0.091(7) 0.052(5) -0.003(5) 0.001(4) 0.003(4)
C24 0.054(5) 0.098(7) 0.033(4) -0.002(4) 0.011(4) -0.005(5)
C37 0.042(5) 0.110(8) 0.041(5) 0.001(5) 0.005(4) -0.011(5)
C8G 0.044(5) 0.096(7) 0.049(5) 0.007(5) -0.001(4) 0.005(5)
C81 0.072(7) 0.067(6) 0.058(6) 0.006(4) 0.025(5) 0.004(5)
C19 0.045(5) 0.097(7) 0.037(4) -0.009(4) -0.007(4) 0.010(4)
C48 0.056(6) 0.105(8) 0.038(5) 0.003(5) 0.005(4) 0.009(5)
C14 0.046(5) 0.079(6) 0.041(5) 0.011(4) 0.002(4) 0.011(4)
C38 0.062(6) 0.105(8) 0.042(5) 0.003(5) 0.008(4) 0.001(5)
C18 0.046(5) 0.109(9) 0.058(6) -0.014(6) 0.014(5) -0.006(5)
C28 0.047(5) 0.111(8) 0.040(5) 0.007(5) 0.005(4) -0.003(5)
C17 0.059(6) 0.086(7) 0.060(6) -0.009(5) 0.004(5) -0.005(5)
C82 0.086(8) 0.067(6) 0.060(6) 0.002(5) 0.013(6) -0.006(5)
C30 0.065(6) 0.119(9) 0.037(5) -0.002(5) 0.002(4) 0.000(6)
N12 0.0963(17) 0.0966(17) 0.0943(17) -0.0027(13) 0.0023(14) -0.0002(13)
C1 0.064(3) 0.086(3) 0.069(3) 0.006(2) 0.000(2) 0.005(2)
C45 0.066(7) 0.109(9) 0.055(6) -0.009(6) 0.005(5) 0.021(6)
C79 0.064(6) 0.075(6) 0.057(6) 0.002(5) 0.011(5) -0.003(5)
C80 0.062(6) 0.085(7) 0.047(5) 0.001(5) 0.018(4) -0.006(5)
C33 0.058(6) 0.115(9) 0.054(6) -0.009(6) -0.001(5) 0.005(6)
C2 0.065(3) 0.087(3) 0.071(3) 0.006(2) 0.000(2) 0.005(2)
C47 0.063(7) 0.140(11) 0.043(5) -0.004(6) 0.012(5) 0.022(7)
C5 0.065(3) 0.086(3) 0.070(3) 0.006(2) 0.000(2) 0.005(2)
C83 0.078(7) 0.066(6) 0.088(8) 0.003(6) -0.003(6) -0.015(5)
C49 0.094(9) 0.117(8) 0.057(6) 0.023(5) 0.023(6) 0.010(7)
C84 0.074(7) 0.078(6) 0.049(5) 0.010(4) 0.014(5) 0.016(5)
C31 0.078(8) 0.100(8) 0.050(6) -0.011(5) -0.001(5) -0.001(6)
C78 0.080(7) 0.082(7) 0.057(6) -0.007(5) -0.005(5) 0.001(6)
C46 0.102(10) 0.132(11) 0.054(7) 0.012(7) 0.017(7) 0.037(9)
C3 0.066(3) 0.087(3) 0.071(3) 0.006(2) 0.001(2) 0.005(2)
C32 0.095(10) 0.095(9) 0.075(8) -0.011(6) 0.009(7) 0.031(7)
C50 0.114(11) 0.110(8) 0.069(7) 0.027(5) 0.022(7) 0.012(7)
C51 0.135(14) 0.086(9) 0.114(13) 0.029(9) 0.055(11) 0.002(9)
C52 0.138(15) 0.098(11) 0.115(13) 0.037(10) 0.005(11) -0.015(10)
C53 0.143(8) 0.103(5) 0.089(6) 0.027(4) 0.017(5) 0.007(6)
C54 0.144(8) 0.103(5) 0.089(6) 0.027(4) 0.016(5) 0.008(6)
C55 0.143(8) 0.103(5) 0.088(6) 0.027(4) 0.017(5) 0.007(6)
C4 0.066(3) 0.087(3) 0.071(3) 0.006(2) 0.001(2) 0.005(2)
C77 0.134(13) 0.080(8) 0.079(8) -0.002(6) -0.033(8) -0.017(8)
N11 0.0967(17) 0.0963(18) 0.0955(18) -0.0036(14) 0.0029(15) -0.0002(14)
C70 0.127(8) 0.110(7) 0.100(4) -0.010(5) -0.005(4) 0.007(7)
N9 0.148(2) 0.148(2) 0.148(2) 0.0006(9) 0.0028(9) -0.0002(9)
C56 0.172(19) 0.109(7) 0.209(18) -0.003(7) 0.056(14) 0.014(9)
Cl9 0.263(3) 0.420(18) 0.40(2) 0.080(15) -0.012(12) 0.031(11)
C66 0.155(13) 0.112(7) 0.153(14) 0.000(7) 0.017(9) 0.010(6)
C67 0.157(10) 0.112(6) 0.098(6) -0.009(6) 0.009(7) 0.011(6)
C68 0.164(12) 0.128(7) 0.153(14) -0.004(8) 0.037(10) 0.010(7)
C69 0.136(3) 0.136(3) 0.136(3) 0.0000(10) 0.0022(10) 0.0000(10)
C64 0.156(7) 0.135(4) 0.157(8) 0.001(5) 0.015(5) 0.004(4)
C65 0.154(7) 0.123(5) 0.152(8) 0.007(5) 0.012(5) 0.005(4)
C63 0.147(2) 0.146(2) 0.147(2) 0.0016(10) 0.0032(10) -0.0007(10)
C62 0.148(2) 0.147(2) 0.148(2) 0.0008(11) 0.0038(11) -0.0003(11)
C57 0.148(2) 0.147(2) 0.149(2) 0.0006(11) 0.0038(11) -0.0002(11)
C58 0.148(2) 0.147(2) 0.149(2) 0.0005(14) 0.0044(14) -0.0003(14)
C59 0.149(2) 0.147(2) 0.149(2) 0.0004(15) 0.0048(15) -0.0003(15)
C60 0.149(2) 0.147(2) 0.149(2) 0.0003(15) 0.0048(15) -0.0003(15)
C61 0.148(2) 0.147(2) 0.149(2) 0.0005(14) 0.0044(14) -0.0003(14)
O6G 0.074(16) 0.15(2) 0.100(19) 0.046(18) 0.007(14) -0.017(15)
C1G 0.083(13) 0.145(13) 0.130(14) -0.030(9) 0.043(10) -0.014(9)
C6G 0.090(19) 0.151(13) 0.181(16) -0.011(11) -0.001(15) -0.025(11)
C5G 0.19(5) 0.164(16) 0.20(2) 0.003(16) -0.05(3) -0.06(2)
C4G 0.11(3) 0.157(15) 0.167(19) -0.016(14) 0.005(19) -0.029(14)
C3G 0.092(14) 0.152(15) 0.130(15) -0.028(12) 0.040(10) -0.017(11)
C2G 0.081(13) 0.149(14) 0.128(14) -0.029(10) 0.046(10) -0.014(10)
S1G 0.144(12) 0.151(12) 0.171(14) 0.033(10) -0.032(10) -0.006(9)
O1G 0.117(16) 0.136(14) 0.091(17) -0.004(11) 0.035(13) -0.027(12)
N1G 0.114(13) 0.146(14) 0.137(18) -0.025(12) 0.029(12) -0.025(11)
O2G 0.109(13) 0.117(16) 0.14(2) -0.020(14) 0.027(11) -0.039(11)
O4G 0.120(15) 0.15(2) 0.20(2) -0.031(17) -0.030(14) -0.007(13)
O3G 0.14(3) 0.20(2) 0.21(2) -0.05(3) -0.041(18) 0.018(17)
O5G 0.156(18) 0.139(18) 0.28(4) 0.032(18) 0.02(2) -0.002(16)
O7G 0.103(17) 0.22(3) 0.22(3) -0.13(3) -0.080(19) 0.071(18)
C71 0.0963(15) 0.0960(15) 0.0940(16) -0.0028(10) 0.0024(11) -0.0001(10)
C72 0.0963(15) 0.0965(16) 0.0939(17) -0.0028(12) 0.0024(12) -0.0002(10)
C73 0.0963(15) 0.0968(16) 0.0939(17) -0.0028(12) 0.0022(12) -0.0005(11)
C74 0.0963(15) 0.0968(16) 0.0939(17) -0.0027(12) 0.0020(11) -0.0006(11)
C75 0.0963(15) 0.0965(15) 0.0940(16) -0.0024(11) 0.0019(11) -0.0006(10)
C76 0.0962(14) 0.0963(14) 0.0946(15) -0.0023(9) 0.0021(9) -0.0004(9)
N10 0.147(2) 0.146(2) 0.147(2) 0.0014(9) 0.0031(9) -0.0006(9)

loop_
_atom_type_symbol
_atom_type_description
_atom_type_scat_dispersion_real
_atom_type_scat_dispersion_imag
_atom_type_scat_source
C C 0.0181 0.0091 'International Tables Vol C Tables 4.2.6.8 and 6.1.1.4'
H H 0.0000 0.0000 'International Tables Vol C Tables 4.2.6.8 and 6.1.1.4'
Cl Cl 0.3639 0.7018 'International Tables Vol C Tables 4.2.6.8 and 6.1.1.4'
N N 0.0311 0.0180 'International Tables Vol C Tables 4.2.6.8 and 6.1.1.4'
O O 0.0492 0.0322 'International Tables Vol C Tables 4.2.6.8 and 6.1.1.4'
Pd Pd 0.1215 3.9337 'International Tables Vol C Tables 4.2.6.8 and 6.1.1.4'
S S 0.3331 0.5567 'International Tables Vol C Tables 4.2.6.8 and 6.1.1.4'

loop_
_geom_angle_atom_site_label_1
_geom_angle_atom_site_label_2
_geom_angle_atom_site_label_3
_geom_angle
_geom_angle_site_symmetry_1
_geom_angle_site_symmetry_3
_geom_angle_publ_flag
Cl3 Pd01 Cl4 93.89(8) . . ?
N4 Pd01 Cl4 91.0(2) . . ?
N4 Pd01 Cl3 171.4(2) . . ?
N4 Pd01 N3 84.7(3) . . ?
N3 Pd01 Cl4 174.2(2) . . ?
N3 Pd01 Cl3 90.8(2) . . ?
Cl2 Pd02 Cl1 92.70(10) . . ?
N2 Pd02 Cl2 90.4(2) . . ?
N2 Pd02 Cl1 176.7(2) . . ?
N1 Pd02 Cl2 175.3(2) . . ?
N1 Pd02 Cl1 92.0(2) . . ?
N1 Pd02 N2 84.9(3) . . ?
Cl5 Pd03 Cl6 93.08(11) . . ?
N5 Pd03 Cl6 172.8(2) . . ?
N5 Pd03 Cl5 93.0(2) . . ?
N5 Pd03 N6 83.6(3) . . ?
N6 Pd03 Cl6 90.5(3) . . ?
N6 Pd03 Cl5 176.0(3) . . ?
Cl7 Pd04 Cl8 93.62(11) . . ?
N7 Pd04 Cl7 90.0(2) . . ?
N7 Pd04 Cl8 175.9(3) . . ?
N8 Pd04 Cl7 174.7(3) . . ?
N8 Pd04 Cl8 91.3(3) . . ?
N8 Pd04 N7 85.1(3) . . ?
Cl12 Pd05 Cl11 90.1(3) . . ?
N12 Pd05 Cl12 90.0(4) . . ?
N12 Pd05 Cl11 171.6(4) . . ?
N11 Pd05 Cl12 176.5(3) . . ?
N11 Pd05 Cl11 93.4(4) . . ?
N11 Pd05 N12 86.6(5) . . ?
N9 Pd06 Cl10 176.0(6) . . ?
N9 Pd06 Cl9 90.3(7) . . ?
N9 Pd06 N10 92.8(6) . . ?
Cl9 Pd06 Cl10 93.4(6) . . ?
N10 Pd06 Cl10 83.4(5) . . ?
N10 Pd06 Cl9 173.9(7) . . ?
Pd01 N4 H4 107.8 . . ?
C21 N4 Pd01 112.1(5) . . ?
C21 N4 H4 107.8 . . ?
C20 N4 Pd01 107.5(5) . . ?
C20 N4 H4 107.8 . . ?
C20 N4 C21 113.7(7) . . ?
C29 C34 N6 115.8(8) . . ?
C29 C34 C33 126.5(10) . . ?
C33 C34 N6 117.3(8) . . ?
Pd03 N5 H5 104.7 . . ?
C29 N5 Pd03 111.4(6) . . ?
C29 N5 H5 104.7 . . ?
C29 N5 C28 113.7(8) . . ?
C28 N5 Pd03 116.4(7) . . ?
C28 N5 H5 104.7 . . ?
C1 C6 N2 122.7(11) . . ?
C1 C6 C5 121.2(12) . . ?
C5 C6 N2 113.7(10) . . ?
Pd02 N2 H2 107.4 . . ?
C6 N2 Pd02 102.5(6) . . ?
C6 N2 H2 107.4 . . ?
C6 N2 C7 120.9(9) . . ?
C7 N2 Pd02 110.7(6) . . ?
C7 N2 H2 107.4 . . ?
Pd01 N3 H3 105.2 . . ?
C15 N3 Pd01 107.7(5) . . ?
C15 N3 H3 105.2 . . ?
C14 N3 Pd01 117.0(6) . . ?
C14 N3 H3 105.2 . . ?
C14 N3 C15 115.4(7) . . ?
Pd03 N6 H6 109.1 . . ?
C34 N6 Pd03 107.3(5) . . ?
C34 N6 H6 109.1 . . ?
C35 N6 Pd03 107.7(6) . . ?
C35 N6 C34 114.4(8) . . ?
C35 N6 H6 109.1 . . ?
Pd04 N7 H7 108.4 . . ?
C43 N7 Pd04 107.8(6) . . ?
C43 N7 H7 108.4 . . ?
C84 N7 Pd04 111.3(6) . . ?
C84 N7 H7 108.4 . . ?
C84 N7 C43 112.5(8) . . ?
Pd02 N1 H1 106.1 . . ?
C42 N1 Pd02 116.6(7) . . ?
C42 N1 H1 106.1 . . ?
C1 N1 Pd02 108.4(6) . . ?
C1 N1 H1 106.1 . . ?
C1 N1 C42 112.7(9) . . ?
Pd04 N8 H8 107.0 . . ?
C48 N8 Pd04 107.9(6) . . ?
C48 N8 H8 107.0 . . ?
C48 N8 C49 112.5(10) . . ?
C49 N8 Pd04 114.9(8) . . ?
C49 N8 H8 107.0 . . ?
C13 C8 C7 120.2(9) . . ?
C9 C8 C7 122.7(10) . . ?
C9 C8 C13 116.9(9) . . ?
C25 C26 H26 119.4 . . ?
C25 C26 C27 121.2(10) . . ?
C27 C26 H26 119.4 . . ?
C40 C39 C42 120.9(10) . . ?
C40 C39 C38 117.7(9) . . ?
C38 C39 C42 121.4(11) . . ?
C39 C40 H40 118.5 . . ?
C39 C40 C41 123.0(10) . . ?
C41 C40 H40 118.5 . . ?
C22 C23 H23 120.8 . . ?
C22 C23 C24 118.5(9) . . ?
C24 C23 H23 120.8 . . ?
C44 C43 N7 122.3(8) . . ?
C48 C43 N7 117.1(8) . . ?
C48 C43 C44 120.6(9) . . ?
C23 C22 C21 121.2(9) . . ?
C23 C22 C27 119.9(8) . . ?
C27 C22 C21 118.7(9) . . ?
N4 C21 H21A 108.9 . . ?
N4 C21 H21B 108.9 . . ?
C22 C21 N4 113.5(7) . . ?
C22 C21 H21A 108.9 . . ?
C22 C21 H21B 108.9 . . ?
H21A C21 H21B 107.7 . . ?
C16 C15 N3 122.2(8) . . ?
C16 C15 C20 121.3(9) . . ?
C20 C15 N3 116.4(9) . . ?
C15 C16 H16 120.4 . . ?
C15 C16 C17 119.1(10) . . ?
C17 C16 H16 120.4 . . ?
C26 C25 C24 119.8(8) . . ?
C26 C25 C28 119.2(9) . . ?
C24 C25 C28 120.8(9) . . ?
C15 C20 N4 119.2(8) . . ?
C19 C20 N4 121.7(8) . . ?
C19 C20 C15 119.0(9) . . ?
C26 C27 C22 119.8(10) . . ?
C26 C27 H27 120.1 . . ?
C22 C27 H27 120.1 . . ?
C41 C36 C35 117.5(11) . . ?
C37 C36 C41 119.4(9) . . ?
C37 C36 C35 123.0(9) . . ?
N2 C7 H7A 109.1 . . ?
N2 C7 H7B 109.1 . . ?
C8 C7 N2 112.3(8) . . ?
C8 C7 H7A 109.1 . . ?
C8 C7 H7B 109.1 . . ?
H7A C7 H7B 107.9 . . ?
C11 C10 H10 120.8 . . ?
C9 C10 H10 120.8 . . ?
C9 C10 C11 118.5(9) . . ?
C34 C29 N5 119.0(9) . . ?
C34 C29 C30 117.9(10) . . ?
C30 C29 N5 123.0(8) . . ?
C8 C13 H13 120.0 . . ?
C12 C13 C8 120.0(9) . . ?
C12 C13 H13 120.0 . . ?
C40 C41 C36 117.5(11) . . ?
C40 C41 H41 121.3 . . ?
C36 C41 H41 121.3 . . ?
C10 C11 C14 119.2(8) . . ?
C12 C11 C10 117.2(8) . . ?
C12 C11 C14 123.6(9) . . ?
N2G C7G C8G 177.8(11) . . ?
C8 C9 C10 123.8(10) . . ?
C8 C9 H9 118.1 . . ?
C10 C9 H9 118.1 . . ?
C43 C44 H44 119.2 . . ?
C45 C44 C43 121.6(10) . . ?
C45 C44 H44 119.2 . . ?
N1 C42 C39 111.4(8) . . ?
N1 C42 H42A 109.3 . . ?
N1 C42 H42B 109.3 . . ?
C39 C42 H42A 109.3 . . ?
C39 C42 H42B 109.3 . . ?
H42A C42 H42B 108.0 . . ?
N6 C35 H35A 108.8 . . ?
N6 C35 H35B 108.8 . . ?
C36 C35 N6 113.8(8) . . ?
C36 C35 H35A 108.8 . . ?
C36 C35 H35B 108.8 . . ?
H35A C35 H35B 107.7 . . ?
C13 C12 C11 123.6(10) . . ?
C13 C12 H12 118.2 . . ?
C11 C12 H12 118.2 . . ?
C23 C24 H24 119.6 . . ?
C25 C24 C23 120.8(10) . . ?
C25 C24 H24 119.6 . . ?
C36 C37 H37 120.2 . . ?
C38 C37 C36 119.6(10) . . ?
C38 C37 H37 120.2 . . ?
C7G C8G H8GA 109.5 . . ?
C7G C8G H8GB 109.5 . . ?
C7G C8G H8GC 109.5 . . ?
H8GA C8G H8GB 109.5 . . ?
H8GA C8G H8GC 109.5 . . ?
H8GB C8G H8GC 109.5 . . ?
C82 C81 C80 117.0(10) . . ?
C82 C81 C84 123.2(9) . . ?
C80 C81 C84 119.7(10) . . ?
C20 C19 H19 119.9 . . ?
C18 C19 C20 120.1(10) . . ?
C18 C19 H19 119.9 . . ?
C43 C48 N8 118.9(9) . . ?
C43 C48 C47 118.4(9) . . ?
C47 C48 N8 122.4(9) . . ?
N3 C14 C11 112.3(7) . . ?
N3 C14 H14A 109.1 . . ?
N3 C14 H14B 109.1 . . ?
C11 C14 H14A 109.1 . . ?
C11 C14 H14B 109.1 . . ?
H14A C14 H14B 107.9 . . ?
C39 C38 H38 118.6 . . ?
C37 C38 C39 122.7(12) . . ?
C37 C38 H38 118.6 . . ?
C19 C18 H18 119.7 . . ?
C19 C18 C17 120.7(10) . . ?
C17 C18 H18 119.7 . . ?
N5 C28 H28A 109.4 . . ?
N5 C28 H28B 109.4 . . ?
C25 C28 N5 111.3(7) . . ?
C25 C28 H28A 109.4 . . ?
C25 C28 H28B 109.4 . . ?
H28A C28 H28B 108.0 . . ?
C16 C17 C18 119.3(11) . . ?
C16 C17 H17 120.3 . . ?
C18 C17 H17 120.3 . . ?
C81 C82 H82 118.7 . . ?
C83 C82 C81 122.6(11) . . ?
C83 C82 H82 118.7 . . ?
C29 C30 H30 120.9 . . ?
C31 C30 C29 118.1(11) . . ?
C31 C30 H30 120.9 . . ?
Pd05 N12 H12A 106.3 . . ?
C77 N12 Pd05 116.6(10) . . ?
C77 N12 H12A 106.3 . . ?
C76 N12 Pd05 108.0(8) . . ?
C76 N12 H12A 106.3 . . ?
C76 N12 C77 112.6(11) . . ?
C6 C1 N1 115.2(11) . . ?
C6 C1 C2 122.3(12) . . ?
C2 C1 N1 122.0(11) . . ?
C44 C45 H45 122.5 . . ?
C44 C45 C46 114.9(11) . . ?
C46 C45 H45 122.5 . . ?
C80 C79 H79 119.2 . . ?
C80 C79 C78 121.7(10) . . ?
C78 C79 H79 119.2 . . ?
C81 C80 H80 119.6 . . ?
C79 C80 C81 120.9(10) . . ?
C79 C80 H80 119.6 . . ?
C34 C33 H33 123.5 . . ?
C34 C33 C32 113.1(10) . . ?
C32 C33 H33 123.5 . . ?
C1 C2 H2A 120.7 . . ?
C1 C2 C3 118.6(12) . . ?
C3 C2 H2A 120.7 . . ?
C48 C47 H47 120.2 . . ?
C46 C47 C48 119.6(11) . . ?
C46 C47 H47 120.2 . . ?
C6 C5 H5A 123.1 . . ?
C4 C5 C6 113.7(11) . . ?
C4 C5 H5A 123.1 . . ?
C82 C83 H83 120.5 . . ?
C82 C83 C78 118.9(11) . . ?
C78 C83 H83 120.5 . . ?
N8 C49 H49A 109.4 . . ?
N8 C49 H49B 109.4 . . ?
H49A C49 H49B 108.0 . . ?
C50 C49 N8 111.0(9) . . ?
C50 C49 H49A 109.4 . . ?
C50 C49 H49B 109.4 . . ?
N7 C84 C81 114.9(8) . . ?
N7 C84 H84A 108.5 . . ?
N7 C84 H84B 108.5 . . ?
C81 C84 H84A 108.5 . . ?
C81 C84 H84B 108.5 . . ?
H84A C84 H84B 107.5 . . ?
C30 C31 H31 117.8 . . ?
C30 C31 C32 124.3(13) . . ?
C32 C31 H31 117.8 . . ?
C79 C78 C83 118.7(10) . . ?
C79 C78 C77 123.0(12) . . ?
C83 C78 C77 118.3(12) . . ?
C45 C46 H46 117.6 . . ?
C47 C46 C45 124.9(13) . . ?
C47 C46 H46 117.6 . . ?
C2 C3 H3A 119.8 . . ?
C4 C3 C2 120.5(12) . . ?
C4 C3 H3A 119.8 . . ?
C33 C32 H32 120.0 . . ?
C31 C32 C33 119.9(12) . . ?
C31 C32 H32 120.0 . . ?
C51 C50 C49 119.9(10) . . ?
C51 C50 C55 120.0 . . ?
C55 C50 C49 120.1(10) . . ?
C50 C51 H51 120.0 . . ?
C52 C51 C50 120.0 . . ?
C52 C51 H51 120.0 . . ?
C51 C52 H52 120.0 . . ?
C51 C52 C53 120.0 . . ?
C53 C52 H52 120.0 . . ?
C52 C53 C56 119.5(15) . . ?
C54 C53 C52 120.0 . . ?
C54 C53 C56 120.2(15) . . ?
C53 C54 H54 120.0 . . ?
C53 C54 C55 120.0 . . ?
C55 C54 H54 120.0 . . ?
C50 C55 H55 120.0 . . ?
C54 C55 C50 120.0 . . ?
C54 C55 H55 120.0 . . ?
C5 C4 H4A 118.3 . . ?
C3 C4 C5 123.3(12) . . ?
C3 C4 H4A 118.3 . . ?
N12 C77 C78 113.9(12) . . ?
N12 C77 H77A 108.8 . . ?
N12 C77 H77B 108.8 . . ?
C78 C77 H77A 108.8 . . ?
C78 C77 H77B 108.8 . . ?
H77A C77 H77B 107.7 . . ?
Pd05 N11 H11 106.4 . . ?
C70 N11 Pd05 120.7(9) . . ?
C70 N11 H11 106.4 . . ?
C71 N11 Pd05 103.4(7) . . ?
C71 N11 H11 106.4 . . ?
C71 N11 C70 112.8(10) . . ?
N11 C70 H70A 108.7 . . ?
N11 C70 H70B 108.7 . . ?
N11 C70 C67 114.1(11) . . ?
H70A C70 H70B 107.6 . . ?
C67 C70 H70A 108.7 . . ?
C67 C70 H70B 108.7 . . ?
Pd06 N9 H9A 109.0 . . ?
C56 N9 Pd06 114.1(14) . . ?
C56 N9 H9A 109.0 . . ?
C56 N9 C57 108.7(16) . . ?
C57 N9 Pd06 107.0(11) . . ?
C57 N9 H9A 109.0 . . ?
C53 C56 N9 117.7(19) . . ?
C53 C56 H56A 107.9 . . ?
C53 C56 H56B 107.9 . . ?
N9 C56 H56A 107.9 . . ?
N9 C56 H56B 107.9 . . ?
H56A C56 H56B 107.2 . . ?
C67 C66 H66 120.0 . . ?
C67 C66 C65 120.0 . . ?
C65 C66 H66 120.0 . . ?
C66 C67 C70 118.1(10) . . ?
C66 C67 C68 120.0 . . ?
C68 C67 C70 121.7(11) . . ?
C67 C68 H68 120.0 . . ?
C67 C68 C69 120.0 . . ?
C69 C68 H68 120.0 . . ?
C68 C69 H69 120.0 . . ?
C68 C69 C64 120.0 . . ?
C64 C69 H69 120.0 . . ?
C69 C64 C63 119.5(7) . . ?
C65 C64 C69 120.0 . . ?
C65 C64 C63 120.5(7) . . ?
C64 C65 C66 120.0 . . ?
C64 C63 H63A 111.0 . . ?
C64 C63 H63B 111.0 . . ?
H63A C63 H63B 109.0 . . ?
N10 C63 C64 103.7(11) . . ?
N10 C63 H63A 111.0 . . ?
N10 C63 H63B 111.0 . . ?
C57 C62 C61 120.0 . . ?
C57 C62 N10 117.3(11) . . ?
C61 C62 N10 122.3(11) . . ?
C62 C57 N9 117.1(12) . . ?
C62 C57 C58 120.0 . . ?
C58 C57 N9 122.8(12) . . ?
C57 C58 H58 120.0 . . ?
C59 C58 C57 120.0 . . ?
C59 C58 H58 120.0 . . ?
C58 C59 H59 120.0 . . ?
C58 C59 C60 120.0 . . ?
C60 C59 H59 120.0 . . ?
C59 C60 H60 120.0 . . ?
C59 C60 C61 120.0 . . ?
C61 C60 H60 120.0 . . ?
C62 C61 H61 120.0 . . ?
C60 C61 C62 120.0 . . ?
C60 C61 H61 120.0 . . ?
C6G C1G C2G 120.0 . . ?
C6G C1G N1G 120.7(7) . . ?
C2G C1G N1G 119.3(7) . . ?
C1G C6G C5G 120.0 . . ?
C1G C6G S1G 120.2(6) . . ?
C5G C6G S1G 119.8(7) . . ?
C6G C5G H5G 120.0 . . ?
C4G C5G C6G 120.0 . . ?
C4G C5G H5G 120.0 . . ?
C5G C4G H4G 120.0 . . ?
C5G C4G C3G 120.0 . . ?
C3G C4G H4G 120.0 . . ?
C4G C3G H3G 120.0 . . ?
C2G C3G C4G 120.0 . . ?
C2G C3G H3G 120.0 . . ?
C1G C2G H2G 120.0 . . ?
C3G C2G C1G 120.0 . . ?
C3G C2G H2G 120.0 . . ?
O4G S1G C6G 106.8(12) . . ?
O4G S1G O5G 107.3(14) . . ?
O3G S1G C6G 111.4(13) . . ?
O3G S1G O4G 112.7(14) . . ?
O3G S1G O5G 110.8(15) . . ?
O5G S1G C6G 107.6(12) . . ?
O1G N1G C1G 118(3) . . ?
O2G N1G C1G 116(3) . . ?
O2G N1G O1G 126(5) . . ?
C72 C71 N11 119.8(7) . . ?
C72 C71 C76 120.0 . . ?
C76 C71 N11 120.1(7) . . ?
C71 C72 H72 120.0 . . ?
C71 C72 C73 120.0 . . ?
C73 C72 H72 120.0 . . ?
C72 C73 H73 120.0 . . ?
C74 C73 C72 120.0 . . ?
C74 C73 H73 120.0 . . ?
C73 C74 H74 120.0 . . ?
C73 C74 C75 120.0 . . ?
C75 C74 H74 120.0 . . ?
C74 C75 H75 120.0 . . ?
C76 C75 C74 120.0 . . ?
C76 C75 H75 120.0 . . ?
C71 C76 N12 115.6(8) . . ?
C75 C76 N12 124.4(8) . . ?
C75 C76 C71 120.0 . . ?
Pd06 N10 H10A 104.6 . . ?
C63 N10 Pd06 133.9(13) . . ?
C63 N10 C62 106.2(13) . . ?
C63 N10 H10A 104.6 . . ?
C62 N10 Pd06 100.0(9) . . ?
C62 N10 H10A 104.6 . . ?

loop_
_geom_bond_atom_site_label_1
_geom_bond_atom_site_label_2
_geom_bond_distance
_geom_bond_site_symmetry_2
_geom_bond_publ_flag
Pd01 Cl4 2.314(2) . ?
Pd01 Cl3 2.3038(19) . ?
Pd01 N4 2.030(7) . ?
Pd01 N3 2.057(8) . ?
Pd02 Cl2 2.303(3) . ?
Pd02 Cl1 2.304(3) . ?
Pd02 N2 2.057(9) . ?
Pd02 N1 2.039(9) . ?
Pd03 Cl6 2.298(3) . ?
Pd03 Cl5 2.276(3) . ?
Pd03 N5 2.032(10) . ?
Pd03 N6 2.039(9) . ?
Pd04 Cl7 2.294(3) . ?
Pd04 Cl8 2.299(3) . ?
Pd04 N7 2.054(8) . ?
Pd04 N8 2.044(10) . ?
Pd05 Cl12 2.254(6) . ?
Pd05 Cl11 2.271(6) . ?
Pd05 N12 2.032(12) . ?
Pd05 N11 1.990(11) . ?
Pd06 Cl10 2.318(8) . ?
Pd06 N9 1.975(18) . ?
Pd06 Cl9 2.261(17) . ?
Pd06 N10 1.991(17) . ?
N4 H4 1.0000 . ?
N4 C21 1.518(11) . ?
N4 C20 1.442(12) . ?
C34 N6 1.579(13) . ?
C34 C29 1.315(10) . ?
C34 C33 1.365(15) . ?
N5 H5 1.0000 . ?
N5 C29 1.449(13) . ?
N5 C28 1.518(13) . ?
C6 N2 1.484(14) . ?
C6 C1 1.297(16) . ?
C6 C5 1.475(17) . ?
N2 H2 1.0000 . ?
N2 C7 1.496(11) . ?
N3 H3 1.0000 . ?
N3 C15 1.471(11) . ?
N3 C14 1.465(10) . ?
N6 H6 1.0000 . ?
N6 C35 1.522(11) . ?
N7 H7 1.0000 . ?
N7 C43 1.479(12) . ?
N7 C84 1.476(14) . ?
N1 H1 1.0000 . ?
N1 C42 1.486(12) . ?
N1 C1 1.485(15) . ?
N8 H8 1.0000 . ?
N8 C48 1.474(13) . ?
N8 C49 1.537(16) . ?
C8 C7 1.483(14) . ?
C8 C13 1.439(15) . ?
C8 C9 1.361(14) . ?
C26 H26 0.9500 . ?
C26 C25 1.363(14) . ?
C26 C27 1.390(12) . ?
C39 C40 1.356(16) . ?
C39 C42 1.487(13) . ?
C39 C38 1.377(15) . ?
C40 H40 0.9500 . ?
C40 C41 1.395(15) . ?
C23 H23 0.9500 . ?
C23 C22 1.380(14) . ?
C23 C24 1.435(12) . ?
C43 C44 1.388(13) . ?
C43 C48 1.383(13) . ?
C22 C21 1.484(11) . ?
C22 C27 1.405(13) . ?
C21 H21A 0.9900 . ?
C21 H21B 0.9900 . ?
C15 C16 1.360(15) . ?
C15 C20 1.392(12) . ?
C16 H16 0.9500 . ?
C16 C17 1.393(14) . ?
C25 C24 1.372(14) . ?
C25 C28 1.513(12) . ?
C20 C19 1.388(12) . ?
C27 H27 0.9500 . ?
C36 C41 1.419(14) . ?
C36 C35 1.502(13) . ?
C36 C37 1.385(16) . ?
C7 H7A 0.9900 . ?
C7 H7B 0.9900 . ?
C10 H10 0.9500 . ?
C10 C11 1.424(14) . ?
C10 C9 1.388(14) . ?
C29 C30 1.414(16) . ?
C13 H13 0.9500 . ?
C13 C12 1.336(14) . ?
N2G C7G 1.188(14) . ?
C41 H41 0.9500 . ?
C11 C12 1.392(13) . ?
C11 C14 1.483(13) . ?
C7G C8G 1.448(15) . ?
C9 H9 0.9500 . ?
C44 H44 0.9500 . ?
C44 C45 1.386(15) . ?
C42 H42A 0.9900 . ?
C42 H42B 0.9900 . ?
C35 H35A 0.9900 . ?
C35 H35B 0.9900 . ?
C12 H12 0.9500 . ?
C24 H24 0.9500 . ?
C37 H37 0.9500 . ?
C37 C38 1.362(15) . ?
C8G H8GA 0.9800 . ?
C8G H8GB 0.9800 . ?
C8G H8GC 0.9800 . ?
C81 C82 1.408(16) . ?
C81 C80 1.421(13) . ?
C81 C84 1.481(16) . ?
C19 H19 0.9500 . ?
C19 C18 1.348(16) . ?
C48 C47 1.423(15) . ?
C14 H14A 0.9900 . ?
C14 H14B 0.9900 . ?
C38 H38 0.9500 . ?
C18 H18 0.9500 . ?
C18 C17 1.406(16) . ?
C28 H28A 0.9900 . ?
C28 H28B 0.9900 . ?
C17 H17 0.9500 . ?
C82 H82 0.9500 . ?
C82 C83 1.390(17) . ?
C30 H30 0.9500 . ?
C30 C31 1.291(17) . ?
N12 H12A 1.0000 . ?
N12 C77 1.465(18) . ?
N12 C76 1.418(14) . ?
C1 C2 1.378(17) . ?
C45 H45 0.9500 . ?
C45 C46 1.436(16) . ?
C79 H79 0.9500 . ?
C79 C80 1.369(15) . ?
C79 C78 1.403(16) . ?
C80 H80 0.9500 . ?
C33 H33 0.9500 . ?
C33 C32 1.430(19) . ?
C2 H2A 0.9500 . ?
C2 C3 1.403(16) . ?
C47 H47 0.9500 . ?
C47 C46 1.293(17) . ?
C5 H5A 0.9500 . ?
C5 C4 1.418(17) . ?
C83 H83 0.9500 . ?
C83 C78 1.418(17) . ?
C49 H49A 0.9900 . ?
C49 H49B 0.9900 . ?
C49 C50 1.428(13) . ?
C84 H84A 0.9900 . ?
C84 H84B 0.9900 . ?
C31 H31 0.9500 . ?
C31 C32 1.349(19) . ?
C78 C77 1.494(16) . ?
C46 H46 0.9500 . ?
C3 H3A 0.9500 . ?
C3 C4 1.313(16) . ?
C32 H32 0.9500 . ?
C50 C51 1.3900 . ?
C50 C55 1.3900 . ?
C51 H51 0.9500 . ?
C51 C52 1.3900 . ?
C52 H52 0.9500 . ?
C52 C53 1.3900 . ?
C53 C54 1.3900 . ?
C53 C56 1.44(2) . ?
C54 H54 0.9500 . ?
C54 C55 1.3900 . ?
C55 H55 0.9500 . ?
C4 H4A 0.9500 . ?
C77 H77A 0.9900 . ?
C77 H77B 0.9900 . ?
N11 H11 1.0000 . ?
N11 C70 1.513(19) . ?
N11 C71 1.510(8) . ?
C70 H70A 0.9900 . ?
C70 H70B 0.9900 . ?
C70 C67 1.530(14) . ?
N9 H9A 1.0000 . ?
N9 C56 1.50(3) . ?
N9 C57 1.513(15) . ?
C56 H56A 0.9900 . ?
C56 H56B 0.9900 . ?
C66 H66 0.9500 . ?
C66 C67 1.3900 . ?
C66 C65 1.3900 . ?
C67 C68 1.3900 . ?
C68 H68 0.9500 . ?
C68 C69 1.3900 . ?
C69 H69 0.9500 . ?
C69 C64 1.3900 . ?
C64 C65 1.3900 . ?
C64 C63 1.512(9) . ?
C63 H63A 0.9900 . ?
C63 H63B 0.9900 . ?
C63 N10 1.492(9) . ?
C62 C57 1.3900 . ?
C62 C61 1.3900 . ?
C62 N10 1.713(12) . ?
C57 C58 1.3900 . ?
C58 H58 0.9500 . ?
C58 C59 1.3900 . ?
C59 H59 0.9500 . ?
C59 C60 1.3900 . ?
C60 H60 0.9500 . ?
C60 C61 1.3900 . ?
C61 H61 0.9500 . ?
C1G C6G 1.3900 . ?
C1G C2G 1.3900 . ?
C1G N1G 1.41(5) . ?
C6G C5G 1.3900 . ?
C6G S1G 1.836(15) . ?
C5G H5G 0.9500 . ?
C5G C4G 1.3900 . ?
C4G H4G 0.9500 . ?
C4G C3G 1.3900 . ?
C3G H3G 0.9500 . ?
C3G C2G 1.3900 . ?
C2G H2G 0.9500 . ?
S1G O4G 1.468(16) . ?
S1G O3G 1.415(15) . ?
S1G O5G 1.506(16) . ?
O1G N1G 1.22(4) . ?
N1G O2G 1.17(5) . ?
C71 C72 1.3900 . ?
C71 C76 1.3900 . ?
C72 H72 0.9500 . ?
C72 C73 1.3900 . ?
C73 H73 0.9500 . ?
C73 C74 1.3900 . ?
C74 H74 0.9500 . ?
C74 C75 1.3900 . ?
C75 H75 0.9500 . ?
C75 C76 1.3900 . ?
N10 H10A 1.0000 . ?

loop_
_geom_torsion_atom_site_label_1
_geom_torsion_atom_site_label_2
_geom_torsion_atom_site_label_3
_geom_torsion_atom_site_label_4
_geom_torsion
_geom_torsion_site_symmetry_1
_geom_torsion_site_symmetry_2
_geom_torsion_site_symmetry_3
_geom_torsion_site_symmetry_4
_geom_torsion_publ_flag
Pd01 N4 C21 C22 -170.2(7) . . . . ?
Pd01 N4 C20 C15 -19.0(9) . . . . ?
Pd01 N4 C20 C19 158.0(7) . . . . ?
Pd01 N3 C15 C16 -167.7(7) . . . . ?
Pd01 N3 C15 C20 10.4(9) . . . . ?
Pd01 N3 C14 C11 -53.3(9) . . . . ?
Pd02 N2 C7 C8 -173.9(7) . . . . ?
Pd02 N1 C42 C39 -47.6(12) . . . . ?
Pd02 N1 C1 C6 1.7(11) . . . . ?
Pd02 N1 C1 C2 -169.9(9) . . . . ?
Pd03 N5 C29 C34 6.3(9) . . . . ?
Pd03 N5 C29 C30 -169.6(7) . . . . ?
Pd03 N5 C28 C25 -55.4(10) . . . . ?
Pd03 N6 C35 C36 -161.9(8) . . . . ?
Pd04 N7 C43 C44 161.5(9) . . . . ?
Pd04 N7 C43 C48 -15.8(12) . . . . ?
Pd04 N7 C84 C81 -175.8(7) . . . . ?
Pd04 N8 C48 C43 8.7(14) . . . . ?
Pd04 N8 C48 C47 -165.1(11) . . . . ?
Pd04 N8 C49 C50 -45.5(14) . . . . ?
Pd05 N12 C77 C78 66.6(15) . . . . ?
Pd05 N12 C76 C71 -15.7(10) . . . . ?
Pd05 N12 C76 C75 166.2(6) . . . . ?
Pd05 N11 C70 C67 63.7(16) . . . . ?
Pd05 N11 C71 C72 -165.1(5) . . . . ?
Pd05 N11 C71 C76 19.4(9) . . . . ?
Pd06 N9 C56 C53 179.7(16) . . . . ?
Pd06 N9 C57 C62 -18.4(15) . . . . ?
Pd06 N9 C57 C58 156.9(9) . . . . ?
N4 C20 C19 C18 176.4(9) . . . . ?
C34 N6 C35 C36 78.9(11) . . . . ?
C34 C29 C30 C31 1.1(14) . . . . ?
C34 C33 C32 C31 -0.7(18) . . . . ?
N5 C29 C30 C31 177.0(10) . . . . ?
C6 N2 C7 C8 66.4(13) . . . . ?
C6 C1 C2 C3 4.9(18) . . . . ?
C6 C5 C4 C3 -4.4(17) . . . . ?
N2 C6 C1 N1 18.9(16) . . . . ?
N2 C6 C1 C2 -169.5(10) . . . . ?
N2 C6 C5 C4 170.5(9) . . . . ?
N3 C15 C16 C17 175.2(8) . . . . ?
N3 C15 C20 N4 5.8(12) . . . . ?
N3 C15 C20 C19 -171.2(8) . . . . ?
N6 C34 C29 N5 7.2(11) . . . . ?
N6 C34 C29 C30 -176.7(7) . . . . ?
N6 C34 C33 C32 176.3(9) . . . . ?
N7 C43 C44 C45 -177.4(11) . . . . ?
N7 C43 C48 N8 5.0(16) . . . . ?
N7 C43 C48 C47 179.0(11) . . . . ?
N1 C1 C2 C3 175.9(10) . . . . ?
N8 C48 C47 C46 173.3(14) . . . . ?
N8 C49 C50 C51 -93.6(11) . . . . ?
N8 C49 C50 C55 87.8(11) . . . . ?
C8 C13 C12 C11 -0.4(15) . . . . ?
C26 C25 C24 C23 1.4(14) . . . . ?
C26 C25 C28 N5 101.2(11) . . . . ?
C39 C40 C41 C36 1.3(15) . . . . ?
C40 C39 C42 N1 89.2(12) . . . . ?
C40 C39 C38 C37 -0.1(15) . . . . ?
C23 C22 C21 N4 -90.6(11) . . . . ?
C23 C22 C27 C26 -1.5(14) . . . . ?
C43 N7 C84 C81 63.0(11) . . . . ?
C43 C44 C45 C46 -2.3(19) . . . . ?
C43 C48 C47 C46 -1(2) . . . . ?
C22 C23 C24 C25 -0.7(14) . . . . ?
C21 N4 C20 C15 105.6(9) . . . . ?
C21 N4 C20 C19 -77.4(10) . . . . ?
C21 C22 C27 C26 -176.6(9) . . . . ?
C15 N3 C14 C11 75.0(10) . . . . ?
C15 C16 C17 C18 -1.5(15) . . . . ?
C15 C20 C19 C18 -6.6(14) . . . . ?
C16 C15 C20 N4 -176.0(8) . . . . ?
C16 C15 C20 C19 6.9(13) . . . . ?
C25 C26 C27 C22 2.3(15) . . . . ?
C20 N4 C21 C22 67.7(10) . . . . ?
C20 C15 C16 C17 -2.9(14) . . . . ?
C20 C19 C18 C17 2.3(15) . . . . ?
C27 C26 C25 C24 -2.3(14) . . . . ?
C27 C26 C25 C28 -178.4(9) . . . . ?
C27 C22 C21 N4 84.4(11) . . . . ?
C36 C37 C38 C39 0.7(15) . . . . ?
C7 C8 C13 C12 177.4(9) . . . . ?
C7 C8 C9 C10 -176.0(9) . . . . ?
C10 C11 C12 C13 -2.0(14) . . . . ?
C10 C11 C14 N3 98.4(10) . . . . ?
C29 C34 N6 Pd03 -16.8(8) . . . . ?
C29 C34 N6 C35 102.6(8) . . . . ?
C29 C34 C33 C32 3.7(15) . . . . ?
C29 N5 C28 C25 76.0(11) . . . . ?
C29 C30 C31 C32 1.7(19) . . . . ?
C13 C8 C7 N2 -100.1(10) . . . . ?
C13 C8 C9 C10 -0.4(14) . . . . ?
C41 C36 C35 N6 81.4(12) . . . . ?
C41 C36 C37 C38 -0.3(15) . . . . ?
C11 C10 C9 C8 -2.1(15) . . . . ?
C9 C8 C7 N2 75.4(13) . . . . ?
C9 C8 C13 C12 1.6(14) . . . . ?
C9 C10 C11 C12 3.2(13) . . . . ?
C9 C10 C11 C14 -176.8(8) . . . . ?
C44 C43 C48 N8 -172.4(11) . . . . ?
C44 C43 C48 C47 1.7(18) . . . . ?
C44 C45 C46 C47 4(2) . . . . ?
C42 N1 C1 C6 -128.9(11) . . . . ?
C42 N1 C1 C2 59.5(13) . . . . ?
C42 C39 C40 C41 -179.0(9) . . . . ?
C42 C39 C38 C37 177.9(9) . . . . ?
C35 C36 C41 C40 -179.5(9) . . . . ?
C35 C36 C37 C38 178.5(9) . . . . ?
C12 C11 C14 N3 -81.6(11) . . . . ?
C24 C23 C22 C21 175.7(8) . . . . ?
C24 C23 C22 C27 0.7(13) . . . . ?
C24 C25 C28 N5 -75.0(12) . . . . ?
C37 C36 C41 C40 -0.7(14) . . . . ?
C37 C36 C35 N6 -97.4(12) . . . . ?
C81 C82 C83 C78 3.3(17) . . . . ?
C19 C18 C17 C16 1.8(16) . . . . ?
C48 N8 C49 C50 78.6(13) . . . . ?
C48 C43 C44 C45 -0.1(18) . . . . ?
C48 C47 C46 C45 -2(3) . . . . ?
C14 N3 C15 C16 59.5(11) . . . . ?
C14 N3 C15 C20 -122.3(9) . . . . ?
C14 C11 C12 C13 178.0(9) . . . . ?
C38 C39 C40 C41 -0.9(15) . . . . ?
C38 C39 C42 N1 -88.8(13) . . . . ?
C28 N5 C29 C34 -127.5(9) . . . . ?
C28 N5 C29 C30 56.6(11) . . . . ?
C28 C25 C24 C23 177.6(9) . . . . ?
C82 C81 C80 C79 1.3(16) . . . . ?
C82 C81 C84 N7 -102.2(12) . . . . ?
C82 C83 C78 C79 -4.3(17) . . . . ?
C82 C83 C78 C77 178.6(11) . . . . ?
C30 C31 C32 C33 -2(2) . . . . ?
C1 C6 N2 Pd02 -28.1(13) . . . . ?
C1 C6 N2 C7 95.6(13) . . . . ?
C1 C6 C5 C4 7.7(16) . . . . ?
C1 N1 C42 C39 78.7(12) . . . . ?
C1 C2 C3 C4 -1.4(17) . . . . ?
C79 C78 C77 N12 86.1(16) . . . . ?
C80 C81 C82 C83 -1.7(16) . . . . ?
C80 C81 C84 N7 76.6(12) . . . . ?
C80 C79 C78 C83 4.0(17) . . . . ?
C80 C79 C78 C77 -179.0(11) . . . . ?
C33 C34 N6 Pd03 169.9(7) . . . . ?
C33 C34 N6 C35 -70.8(10) . . . . ?
C33 C34 C29 N5 179.9(9) . . . . ?
C33 C34 C29 C30 -4.0(14) . . . . ?
C2 C3 C4 C5 1.6(18) . . . . ?
C5 C6 N2 Pd02 169.4(8) . . . . ?
C5 C6 N2 C7 -66.9(13) . . . . ?
C5 C6 C1 N1 -179.8(9) . . . . ?
C5 C6 C1 C2 -8.2(18) . . . . ?
C83 C78 C77 N12 -97.0(16) . . . . ?
C49 N8 C48 C43 -119.2(11) . . . . ?
C49 N8 C48 C47 67.0(15) . . . . ?
C49 C50 C51 C52 -178.6(9) . . . . ?
C49 C50 C55 C54 178.6(9) . . . . ?
C84 N7 C43 C44 -75.4(12) . . . . ?
C84 N7 C43 C48 107.3(11) . . . . ?
C84 C81 C82 C83 177.1(11) . . . . ?
C84 C81 C80 C79 -177.6(10) . . . . ?
C78 C79 C80 C81 -2.6(17) . . . . ?
C50 C51 C52 C53 0.0 . . . . ?
C51 C50 C55 C54 0.0 . . . . ?
C51 C52 C53 C54 0.0 . . . . ?
C51 C52 C53 C56 174.5(14) . . . . ?
C52 C53 C54 C55 0.0 . . . . ?
C52 C53 C56 N9 -93(2) . . . . ?
C53 C54 C55 C50 0.0 . . . . ?
C54 C53 C56 N9 82(2) . . . . ?
C55 C50 C51 C52 0.0 . . . . ?
C77 N12 C76 C71 114.5(10) . . . . ?
C77 N12 C76 C75 -63.6(13) . . . . ?
N11 C70 C67 C66 83.6(15) . . . . ?
N11 C70 C67 C68 -92.1(14) . . . . ?
N11 C71 C72 C73 -175.6(10) . . . . ?
N11 C71 C76 N12 -2.6(10) . . . . ?
N11 C71 C76 C75 175.6(10) . . . . ?
C70 N11 C71 C72 62.9(13) . . . . ?
C70 N11 C71 C76 -112.6(11) . . . . ?
C70 C67 C68 C69 175.6(11) . . . . ?
N9 C57 C58 C59 -175.2(15) . . . . ?
C56 C53 C54 C55 -174.5(14) . . . . ?
C56 N9 C57 C62 105.3(17) . . . . ?
C56 N9 C57 C58 -79.4(19) . . . . ?
C66 C67 C68 C69 0.0 . . . . ?
C67 C66 C65 C64 0.0 . . . . ?
C67 C68 C69 C64 0.0 . . . . ?
C68 C69 C64 C65 0.0 . . . . ?
C68 C69 C64 C63 -178.5(7) . . . . ?
C69 C64 C65 C66 0.0 . . . . ?
C69 C64 C63 N10 -105.3(12) . . . . ?
C64 C63 N10 Pd06 -32.0(19) . . . . ?
C64 C63 N10 C62 90.0(14) . . . . ?
C65 C66 C67 C70 -175.8(11) . . . . ?
C65 C66 C67 C68 0.0 . . . . ?
C65 C64 C63 N10 76.2(13) . . . . ?
C63 C64 C65 C66 178.5(7) . . . . ?
C62 C57 C58 C59 0.0 . . . . ?
C57 N9 C56 C53 60(3) . . . . ?
C57 C62 C61 C60 0.0 . . . . ?
C57 C62 N10 Pd06 14.0(12) . . . . ?
C57 C62 N10 C63 -127.6(11) . . . . ?
C57 C58 C59 C60 0.0 . . . . ?
C58 C59 C60 C61 0.0 . . . . ?
C59 C60 C61 C62 0.0 . . . . ?
C61 C62 C57 N9 175.5(14) . . . . ?
C61 C62 C57 C58 0.0 . . . . ?
C61 C62 N10 Pd06 -158.7(8) . . . . ?
C61 C62 N10 C63 59.7(16) . . . . ?
C1G C6G C5G C4G 0.0 . . . . ?
C1G C6G S1G O4G -88.7(17) . . . . ?
C1G C6G S1G O3G 35(2) . . . . ?
C1G C6G S1G O5G 156.3(18) . . . . ?
C6G C1G C2G C3G 0.0 . . . . ?
C6G C1G N1G O1G -126(2) . . . . ?
C6G C1G N1G O2G 59(2) . . . . ?
C6G C5G C4G C3G 0.0 . . . . ?
C5G C6G S1G O4G 92.0(16) . . . . ?
C5G C6G S1G O3G -144.6(18) . . . . ?
C5G C6G S1G O5G -23.0(18) . . . . ?
C5G C4G C3G C2G 0.0 . . . . ?
C4G C3G C2G C1G 0.0 . . . . ?
C2G C1G C6G C5G 0.0 . . . . ?
C2G C1G C6G S1G -179.3(10) . . . . ?
C2G C1G N1G O1G 54(2) . . . . ?
C2G C1G N1G O2G -121(2) . . . . ?
S1G C6G C5G C4G 179.3(10) . . . . ?
N1G C1G C6G C5G -179.8(4) . . . . ?
N1G C1G C6G S1G 1.0(10) . . . . ?
N1G C1G C2G C3G 179.8(4) . . . . ?
C71 N11 C70 C67 -173.5(11) . . . . ?
C71 C72 C73 C74 0.0 . . . . ?
C72 C71 C76 N12 -178.2(10) . . . . ?
C72 C71 C76 C75 0.0 . . . . ?
C72 C73 C74 C75 0.0 . . . . ?
C73 C74 C75 C76 0.0 . . . . ?
C74 C75 C76 N12 178.0(11) . . . . ?
C74 C75 C76 C71 0.0 . . . . ?
C76 N12 C77 C78 -59.0(16) . . . . ?
C76 C71 C72 C73 0.0 . . . . ?
N10 C62 C57 N9 2.6(15) . . . . ?
N10 C62 C57 C58 -172.8(13) . . . . ?
N10 C62 C61 C60 172.5(14) . . . . ?
